data_7131115
loop_
_publ_author_name
'Liu, Wei-Dong'
'Li, Guan-Jun'
'Xu, Han'
'Deng, Yong-Kai'
'Du, Ming-Hao'
'Long, La-Sheng'
'Zheng, Lan-Sun'
'Kong, Xiang-Jian'

_publ_section_title
;
 Circularly polarized luminescence and performance modulation of chiral
 europium-titanium (Eu<sub>2</sub>Ti<sub>4</sub>)-oxo clusters.
;
_journal_issue 3
_journal_name_full 'Chemical communications (Cambridge, England)'
_journal_page_first 346
_journal_page_last 349
_journal_paper_doi 10.1039/d2cc05816b
_journal_volume 59
_journal_year 2023
_chemical_absolute_configuration ad
_chemical_formula_moiety 'C104 H86 Eu2 N4 O26 Ti4'
_chemical_formula_sum 'C104 H86 Eu2 N4 O26 Ti4'
_chemical_formula_weight 2303.28
_space_group_crystal_system triclinic
_space_group_IT_number 1
_space_group_name_Hall 'P 1'
_space_group_name_H-M_alt 'P 1'
_atom_sites_solution_hydrogens geom
_audit_creation_date 2022-11-09
_audit_creation_method
;
Olex2 1.3
(compiled 2020.11.12 svn.r5f609507 for OlexSys, GUI svn.r6408)
;
_audit_update_record
;
2022-11-29 deposited with the CCDC.	2022-11-30 downloaded from the CCDC.
;
_cell_angle_alpha 67.337(3)
_cell_angle_beta 89.583(2)
_cell_angle_gamma 73.074(2)
_cell_formula_units_Z 1
_cell_length_a 13.0912(3)
_cell_length_b 14.7170(4)
_cell_length_c 15.1448(4)
_cell_measurement_reflns_used 16931
_cell_measurement_temperature 100.00(13)
_cell_measurement_theta_max 73.1280
_cell_measurement_theta_min 3.1810
_cell_volume 2557.66(13)
_computing_cell_refinement 'CrysAlisPro 1.171.41.110a (Rigaku OD, 2021)'
_computing_data_collection 'CrysAlisPro 1.171.41.110a (Rigaku OD, 2021)'
_computing_data_reduction 'CrysAlisPro 1.171.41.110a (Rigaku OD, 2021)'
_computing_molecular_graphics 'Olex2 1.3 (Dolomanov et al., 2009)'
_computing_publication_material 'Olex2 1.3 (Dolomanov et al., 2009)'
_computing_structure_refinement 'SHELXL 2018/3 (Sheldrick, 2015)'
_computing_structure_solution 'SHELXT 2018/2 (Sheldrick, 2018)'
_diffrn_ambient_environment N~2~
_diffrn_ambient_temperature 100.00(13)
_diffrn_detector 'Hybrid Pixel Array Detector'
_diffrn_detector_area_resol_mean 10.0000
_diffrn_detector_type HyPix
_diffrn_measured_fraction_theta_full 0.998
_diffrn_measured_fraction_theta_max 0.961
_diffrn_measurement_details
;
List of Runs (angles in degrees, time in seconds):

  # Type    Start    End  Width  t~exp~   \w     \q     \k     \f   Frames
#--------------------------------------------------------------------------
  1  \w     20.00 116.00   0.50    0.05    --   42.11  36.00  59.00  192
  2  \w     83.00 178.00   0.50    0.15    --  104.75  36.00  59.00  190
  3  \w    134.00 160.00   0.50    0.15    --  104.75  45.00 120.00   52
  4  \w     90.00 127.00   0.50    0.15    --  104.75  45.00 120.00   74
  5  \w     82.00 174.00   0.50    0.15    --  104.75  30.00 150.00  184
  6  \w     81.00 173.00   0.50    0.15    --  104.75  30.00-180.00  184
  7  \w    -13.00  31.00   0.50    0.05    --  -42.11  36.00  59.00   88
  8  \w    -14.00  30.00   0.50    0.05    --  -42.11  19.00-150.00   88
  9  \w    -21.00  39.00   0.50    0.05    --  -42.11  19.00 -60.00  120
 10  \w     21.00  94.00   0.50    0.05    --   42.11-125.00 150.00  146
 11  \w     31.00  83.00   0.50    0.15    --  104.75-125.00  30.00  104
 12  \w     66.00 112.00   0.50    0.15    --  104.75-125.00   0.00   92
 13  \w     82.00 112.00   0.50    0.15    --  104.75-125.00 -60.00   60
 14  \w     32.00 111.00   0.50    0.15    --  104.75-125.00 150.00  158
 15  \w     40.00  90.00   0.50    0.15    --  104.75 -95.00   0.00  100
 16  \w     43.00  69.00   0.50    0.15    --  104.75-125.00 -60.00   52
 17  \w     44.00 110.00   0.50    0.15    --  104.75-125.00-180.00  132
 18  \w     55.00  80.00   0.50    0.15    --  104.75 -77.00-120.00   50
 19  \w     37.00  72.00   0.50    0.15    --  104.75 -61.00-120.00   70
 20  \w     33.00  97.00   0.50    0.15    --  104.75 -77.00   0.00  128
 21  \w     52.00  83.00   0.50    0.15    --  104.75 -77.00  30.00   62
 22  \w     32.00  72.00   0.50    0.15    --  104.75 -61.00 150.00   80
 23  \w     37.00  73.00   0.50    0.15    --  104.75 -61.00  60.00   72
 24  \w     31.00  72.00   0.50    0.15    --  104.75 -61.00  30.00   82
 25  \w    -35.00  42.00   0.50    0.05    --   42.11 -36.00 -96.00  154
 26  \w    115.00 173.00   0.50    0.15    --  104.75 125.00 -30.00  116
 27  \w   -175.00 -85.00   0.50    0.15    --  -99.00 -36.00 -96.00  180
 28  \w   -101.00 -23.00   0.50    0.05    --  -42.11 -36.00 -96.00  156
 29  \w     82.00 115.00   0.50    0.15    --  104.75 125.00-120.00   66
 30  \w    143.00 170.00   0.50    0.15    --  104.75 125.00-120.00   54
 31  \w   -102.00 -27.00   0.50    0.15    --  -99.00  77.00 -30.00  150
 32  \w    -65.00 -32.00   0.50    0.15    --  -99.00  61.00 -90.00   66
 33  \w    -49.00 -24.00   0.50    0.15    --  -99.00  45.00 -90.00   50
 34  \w    -82.00 -49.00   0.50    0.15    --  -99.00  77.00-150.00   66
 35  \w    -68.00 -28.00   0.50    0.15    --  -99.00  61.00-150.00   80
 36  \w   -120.00 -94.00   0.50    0.15    --  -99.00 136.00 -30.56   52
 37  \w   -111.00 -85.00   0.50    0.15    --  -99.00 125.00 -90.00   52
 38  \w   -112.00 -78.00   0.50    0.15    --  -99.00 125.00-180.00   68
 39  \w    -70.00 -30.00   0.50    0.15    --  -99.00 125.00-180.00   80
 40  \w    -56.00 -29.00   0.50    0.15    --  -99.00 125.00 -90.00   54
 41  \w    -57.00 -30.00   0.50    0.15    --  -99.00 136.00 -30.56   54
 42  \w   -109.00 -61.00   0.50    0.15    --  -99.00 116.00  36.90   96
 43  \w    -89.00 -44.00   0.50    0.05    --  -42.11 125.00  90.00   90
;
_diffrn_measurement_device 'four-circle diffractometer'
_diffrn_measurement_device_type 'XtaLAB Synergy R, DW system, HyPix'
_diffrn_measurement_method '\w scans'
_diffrn_orient_matrix_type 'CrysAlisPro convention (1999,Acta A55,543-557)'
_diffrn_orient_matrix_UB_11 0.0421320000
_diffrn_orient_matrix_UB_12 0.0928750000
_diffrn_orient_matrix_UB_13 -0.0488122000
_diffrn_orient_matrix_UB_21 -0.1027517000
_diffrn_orient_matrix_UB_22 0.0723173000
_diffrn_orient_matrix_UB_23 0.0166170000
_diffrn_orient_matrix_UB_31 0.0549052000
_diffrn_orient_matrix_UB_32 -0.0201264000
_diffrn_orient_matrix_UB_33 0.0983197000
_diffrn_radiation_monochromator mirror
_diffrn_radiation_probe x-ray
_diffrn_radiation_type 'Cu K\a'
_diffrn_radiation_wavelength 1.54184
_diffrn_reflns_av_R_equivalents 0.0471
_diffrn_reflns_av_unetI/netI 0.0542
_diffrn_reflns_Laue_measured_fraction_full 0.998
_diffrn_reflns_Laue_measured_fraction_max 0.961
_diffrn_reflns_limit_h_max 16
_diffrn_reflns_limit_h_min -16
_diffrn_reflns_limit_k_max 18
_diffrn_reflns_limit_k_min -18
_diffrn_reflns_limit_l_max 18
_diffrn_reflns_limit_l_min -16
_diffrn_reflns_number 32698
_diffrn_reflns_point_group_measured_fraction_full 0.699
_diffrn_reflns_point_group_measured_fraction_max 0.662
_diffrn_reflns_theta_full 67.684
_diffrn_reflns_theta_max 74.325
_diffrn_reflns_theta_min 3.185
_diffrn_source 'Rotating-anode X-ray tube'
_diffrn_source_type 'Rigaku (Cu) X-ray Source'
_exptl_absorpt_coefficient_mu 11.792
_exptl_absorpt_correction_T_max 1.00000
_exptl_absorpt_correction_T_min 0.72182
_exptl_absorpt_correction_type multi-scan
_exptl_absorpt_process_details
;
CrysAlisPro 1.171.41.110a (Rigaku Oxford Diffraction, 2021)
Empirical absorption correction using spherical harmonics,
implemented in SCALE3 ABSPACK scaling algorithm.
;
_exptl_crystal_colour colourless
_exptl_crystal_colour_primary colourless
_exptl_crystal_density_diffrn 1.495
_exptl_crystal_description block
_exptl_crystal_F_000 1160
_exptl_crystal_size_max 0.23
_exptl_crystal_size_mid 0.15
_exptl_crystal_size_min 0.12
_refine_diff_density_max 2.559
_refine_diff_density_min -1.656
_refine_diff_density_rms 0.108
_refine_ls_abs_structure_details
;
 Refined as an inversion twin.
;
_refine_ls_abs_structure_Flack 0.052(6)
_refine_ls_extinction_method none
_refine_ls_goodness_of_fit_ref 1.077
_refine_ls_hydrogen_treatment constr
_refine_ls_matrix_type full
_refine_ls_number_parameters 1420
_refine_ls_number_reflns 13819
_refine_ls_number_restraints 1170
_refine_ls_restrained_S_all 1.041
_refine_ls_R_factor_all 0.0655
_refine_ls_R_factor_gt 0.0620
_refine_ls_shift/su_max 0.038
_refine_ls_shift/su_mean 0.000
_refine_ls_structure_factor_coef Fsqd
_refine_ls_weighting_details 'w=1/[\s^2^(Fo^2^)+(0.1234P)^2^+1.9977P] where P=(Fo^2^+2Fc^2^)/3'
_refine_ls_weighting_scheme calc
_refine_ls_wR_factor_gt 0.1702
_refine_ls_wR_factor_ref 0.1742
_reflns_Friedel_coverage 0.377
_reflns_Friedel_fraction_full 0.400
_reflns_Friedel_fraction_max 0.363
_reflns_number_gt 12689
_reflns_number_total 13819
_reflns_threshold_expression 'I > 2\s(I)'
_cod_data_source_file d2cc05816b2.cif
_cod_data_source_block 4
_cod_depositor_comments 'Adding full bibliography for 7131110--7131117.cif.'
_cod_database_code 7131115
_shelx_shelxl_version_number 2018/3
_chemical_oxdiff_formula C108Eu2N6O26Ti4
_shelx_space_group_comment
;
The symmetry employed for this shelxl refinement is uniquely defined
by the following loop, which should always be used as a source of
symmetry information in preference to the above space-group names.
They are only intended as comments.
;
_shelx_estimated_absorpt_t_max 0.332
_shelx_estimated_absorpt_t_min 0.172
_olex2_refinement_description
;
1. Twinned data refinement
 Scales: 0.9485
 0.0515
2. Restrained distances
 C32-C94 \\sim C32-C94A
 with sigma of 0.02
 C82-C92 \\sim C82A-C92A
 with sigma of 0.02
 C69-C94 \\sim C69A-C94A
 with sigma of 0.02
 C72-C92 \\sim C72A-C92A
 with sigma of 0.04
 C69-C53 \\sim C69A-C53A
 with sigma of 0.02
 C30-C82 \\sim C30-C82A
 with sigma of 0.02
 C30-C72 \\sim C30-C72A
 with sigma of 0.04
 C94-C46 \\sim C94A-C46A
 with sigma of 0.02
 C92-C96 \\sim C92A-C96A
 with sigma of 0.04
 C46-C93 \\sim C46A-C93A
 with sigma of 0.02
 C93-C47 \\sim C93A-C47A
 with sigma of 0.02
 C47-C53 \\sim C47A-C53A
 with sigma of 0.02
 C32-C69 \\sim C32-C69A
 with sigma of 0.04
 C32-C46 \\sim C32-C46A
 with sigma of 0.04
 C69-C46 \\sim C69A-C46A
 with sigma of 0.04
 C69-C47 \\sim C69A-C47A
 with sigma of 0.04
 C50-C96 \\sim C50A-C96A
 with sigma of 0.02
 C94-C93 \\sim C94A-C93A
 with sigma of 0.04
 C72-C82 \\sim C72A-C82A
 with sigma of 0.02
 C94-C53 \\sim C94A-C53A
 with sigma of 0.04
 C96-C98 \\sim C96A-C98A
 with sigma of 0.02
 C46-C47 \\sim C46A-C47A
 with sigma of 0.04
 C50-C82 \\sim C50A-C82A
 with sigma of 0.04
 C93-C53 \\sim C93A-C53A
 with sigma of 0.04
 C20-C64 \\sim C20A-C64A
 with sigma of 0.02
 C20-C70 \\sim C20A-C70
 with sigma of 0.02
 C20-C84 \\sim C20A-C84A
 with sigma of 0.02
 C64-C66 \\sim C64A-C66A
 with sigma of 0.02
 C84-C101 \\sim C84A-C114
 with sigma of 0.02
 C50-C92 \\sim C50A-C92A
 with sigma of 0.02
 C72-C98 \\sim C72A-C98A
 with sigma of 0.02
 C20-C66 \\sim C20A-C66A
 with sigma of 0.04
 C30-C92 \\sim C30-C92A
 with sigma of 0.04
 C20-C101 \\sim C20A-C114
 with sigma of 0.04
 C50-C98 \\sim C50A-C98A
 with sigma of 0.04
 C64-C70 \\sim C64A-C70
 with sigma of 0.04
 C64-C84 \\sim C64A-C84A
 with sigma of 0.04
 C72-C96 \\sim C72A-C96A
 with sigma of 0.04
 C64-C51 \\sim C64A-C51A
 with sigma of 0.04
 C82-C98 \\sim C82A-C98A
 with sigma of 0.04
 C66-C101 \\sim C66A-C114
 with sigma of 0.04
 C66-C51 \\sim C66A-C51A
 with sigma of 0.04
 C70-C84 \\sim C70-C84A
 with sigma of 0.04
 C84-C51 \\sim C84A-C51A
 with sigma of 0.04
 C101-C51 \\sim C114-C51A
 with sigma of 0.04
 C35-C7 \\sim C35A-C7A
 with sigma of 0.04
 C65-C5 \\sim C65A-C5
 with sigma of 0.02
 C5-C87 \\sim C5-C87A
 with sigma of 0.04
 C35-C71 \\sim C35A-C71A
 with sigma of 0.02
 C65-C85 \\sim C65A-C85A
 with sigma of 0.02
 C74-C35 \\sim C74A-C35A
 with sigma of 0.02
 C65-C87 \\sim C65A-C87A
 with sigma of 0.02
 C71-C97 \\sim C71A-C97A
 with sigma of 0.04
 C75-C85 \\sim C75A-C85A
 with sigma of 0.02
 C79-C97 \\sim C79-C97A
 with sigma of 0.04
 C75-C7 \\sim C75A-C7A
 with sigma of 0.02
 C85-C7 \\sim C85A-C7A
 with sigma of 0.04
 C79-C87 \\sim C79-C87A
 with sigma of 0.02
 C35-C87 \\sim C35A-C87A
 with sigma of 0.04
 C87-C97 \\sim C87A-C97A
 with sigma of 0.02
 C97-C7 \\sim C97A-C7A
 with sigma of 0.02
 C71-C75 \\sim C71A-C75A
 with sigma of 0.04
 C75-C97 \\sim C75A-C97A
 with sigma of 0.04
 C74-C71 \\sim C74A-C71A
 with sigma of 0.04
 C74-C75 \\sim C74A-C75A
 with sigma of 0.04
 C5-C85 \\sim C5-C85A
 with sigma of 0.04
 C74-C97 \\sim C74A-C97A
 with sigma of 0.04
 C85-C87 \\sim C85A-C87A
 with sigma of 0.04
 C87-C7 \\sim C87A-C7A
 with sigma of 0.04
 C65-C75 \\sim C65A-C75A
 with sigma of 0.04
 C65-C79 \\sim C65A-C79
 with sigma of 0.04
 C65-C97 \\sim C65A-C97A
 with sigma of 0.04
 C35-C85 \\sim C35A-C85A
 with sigma of 0.04
 C35-C75 \\sim C35A-C75A
 with sigma of 0.02
 C35-C97 \\sim C35A-C97A
 with sigma of 0.02
3. Uiso/Uaniso restraints and constraints
C50 \\sim C72 \\sim C82 \\sim C92 \\sim C96 \\sim C98 \\sim C72A \\sim C82A
\\sim C92A \\sim C96A \\sim C98A \\sim C50A: within 2A with sigma of 0.01 and
sigma for terminal atoms of 0.02 within 2A
C20 \\sim C64 \\sim C66 \\sim C84 \\sim C101 \\sim C51 \\sim C20A \\sim C64A
\\sim C66A \\sim C84A \\sim C114 \\sim C51A: within 2A with sigma of 0.01 and
sigma for terminal atoms of 0.02 within 2A
C69 \\sim C94 \\sim C46 \\sim C93 \\sim C47 \\sim C53 \\sim C47A \\sim C93A
\\sim C46A \\sim C94A \\sim C69A \\sim C32 \\sim C53A: within 2A with sigma of
0.01 and sigma for terminal atoms of 0.02 within 2A
C52 \\sim C63 \\sim C21 \\sim C45 \\sim C25 \\sim C103 \\sim C13 \\sim C109
\\sim C55 \\sim C111 \\sim C11 \\sim C107: within 2A with sigma of 0.01 and
sigma for terminal atoms of 0.02 within 2A
C74 \\sim C35 \\sim C71 \\sim C75 \\sim C85 \\sim C74A \\sim C35A \\sim C71A
\\sim C75A \\sim C85A \\sim C31 \\sim C37 \\sim C79 \\sim C5 \\sim C91 \\sim
C65 \\sim C87 \\sim C97 \\sim C7 \\sim C97A \\sim C7A \\sim C65A \\sim C87A
\\sim C23 \\sim C41 \\sim C3 \\sim N6 \\sim N3: within 2A with sigma of 0.01
and sigma for terminal atoms of 0.02 within 2A
Uanis(O22) = Uanis(O20)
4. Others
 Sof(C107)=Sof(H107)=Sof(C109)=Sof(C111)=Sof(H111)=Sof(C55)=Sof(H55)=Sof(C103)=
 Sof(H103)=Sof(C13)=Sof(H13)=1-FVAR(1)
 Sof(C11)=Sof(H11)=Sof(C52)=Sof(C21)=Sof(H21)=Sof(C63)=Sof(H63)=Sof(C45)=
 Sof(H45)=Sof(C25)=Sof(H25)=FVAR(1)
 Sof(C69A)=Sof(H69A)=Sof(C94A)=Sof(C46A)=Sof(H46A)=Sof(C93A)=Sof(H93A)=
 Sof(C47A)=Sof(H47A)=Sof(C53A)=Sof(H53A)=1-FVAR(2)
 Sof(C69)=Sof(H69)=Sof(C94)=Sof(C46)=Sof(H46)=Sof(C93)=Sof(H93)=Sof(C47)=
 Sof(H47)=Sof(C53)=Sof(H53)=FVAR(2)
 Sof(C20A)=Sof(C64A)=Sof(H64A)=Sof(C66A)=Sof(H66A)=Sof(C84A)=Sof(H84A)=
 Sof(C114)=Sof(H114)=Sof(C51A)=Sof(H51A)=1-FVAR(3)
 Sof(C84)=Sof(H84)=Sof(C20)=Sof(C64)=Sof(H64)=Sof(C66)=Sof(H66)=Sof(C51)=
 Sof(H51)=Sof(C101)=Sof(H101)=FVAR(3)
 Sof(C82A)=Sof(C72A)=Sof(H72A)=Sof(C98A)=Sof(H98A)=Sof(C96A)=Sof(H96A)=
 Sof(C50A)=Sof(H50A)=Sof(C92A)=Sof(H92A)=1-FVAR(4)
 Sof(C82)=Sof(C72)=Sof(H72)=Sof(C98)=Sof(H98)=Sof(C96)=Sof(H96)=Sof(C50)=
 Sof(H50)=Sof(C92)=Sof(H92)=FVAR(4)
 Sof(H79A)=Sof(H5B)=Sof(C74A)=Sof(H74D)=Sof(H74E)=Sof(H74F)=Sof(C35A)=
 Sof(C71A)=Sof(H71D)=Sof(H71E)=Sof(H71F)=Sof(C75A)=Sof(H75A)=Sof(C85A)=
 Sof(H85C)=Sof(H85D)=Sof(C97A)=Sof(H97A)=Sof(C7A)=Sof(H7AA)=Sof(H7AB)=Sof(C65A)=
 Sof(C87A)=1-FVAR(5)
 Sof(C74)=Sof(H74A)=Sof(H74B)=Sof(H74C)=Sof(C65)=Sof(C35)=Sof(C71)=Sof(H71A)=
 Sof(H71B)=Sof(H71C)=Sof(C75)=Sof(H75)=Sof(H79)=Sof(H5A)=Sof(C85)=Sof(H85A)=
 Sof(H85B)=Sof(C87)=Sof(C97)=Sof(H97)=Sof(C7)=Sof(H7A)=Sof(H7B)=FVAR(5)
5.a Ternary CH refined with riding coordinates:
 C75(H75), C77(H77), C97(H97), C49(H49), C75A(H75A), C97A(H97A)
5.b Secondary CH2 refined with riding coordinates:
 C2(H2A,H2B), C83(H83A,H83B), C85(H85A,H85B), C7(H7A,H7B), C85A(H85C,H85D),
 C7A(H7AA,H7AB)
5.c Aromatic/amide H refined with riding coordinates:
 C1(H1), C6(H6), C8(H8), C10(H10), C12(H12), C16(H16), C4(H4), C105(H105),
 C28(H28), C112(H112), C43(H43), C34(H34), C73(H73), C113(H113), C90(H90),
 C76(H76), C38(H38), C99(H99), C14(H14), C33(H33), C86(H86), C81(H81), C9(H9),
 C15(H15), C106(H106), C60(H60), C72(H72), C98(H98), C96(H96), C50(H50),
 C92(H92), C84(H84), C64(H64), C66(H66), C51(H51), C101(H101), C88(H88),
 C102(H102), C57(H57), C59(H59), C69(H69), C46(H46), C93(H93), C47(H47),
 C53(H53), C37(H37), C19(H19), C79(H79), C79(H79A), C5(H5A), C5(H5B), C41(H41),
 C11(H11), C21(H21), C63(H63), C45(H45), C25(H25), C91(H91), C95(H95), C24(H24),
  C54(H54), C27(H27), C29(H29), C3(H3), C107(H107), C111(H111), C55(H55),
 C103(H103), C13(H13), C69A(H69A), C46A(H46A), C93A(H93A), C47A(H47A),
 C53A(H53A), C64A(H64A), C66A(H66A), C84A(H84A), C114(H114), C51A(H51A),
 C72A(H72A), C98A(H98A), C96A(H96A), C50A(H50A), C92A(H92A)
5.d Fitted hexagon refined as free rotating group:
 C18(C4,C105,C28,C112,C43), C26(C34,C73,C113,C90,C76), C38(C108,C99,C14,C33,
 C86), C56(C81,C9,C15,C106,C60), C82(C72,C98,C96,C50,C92), C84(C20,C64,C66,C51,
 C101), C69(C94,C46,C93,C47,C53), C11(C52,C21,C63,C45,C25), C95(C24,C54,C27,C29,
 C48), C107(C109,C111,C55,C103,C13), C69A(C94A,C46A,C93A,C47A,C53A), C82A(C72A,
 C98A,C96A,C50A,C92A)
5.e Idealised Me refined as rotating group:
 C74(H74A,H74B,H74C), C61(H61A,H61B,H61C), C71(H71A,H71B,H71C), C39(H39A,H39B,
 H39C), C74A(H74D,H74E,H74F), C71A(H71D,H71E,H71F)
;
_platon_squeeze_special_details
;
A solvent mask was calculated and 53 electrons were 
found in a volume of 202\%A^3^ in 2 voids per unit cell. 
This is consistent with the presence of 
1[C2H3N], 1[C2H3N], 1[H2O] per Unit Cell 
which account for 54 electrons 
per unit cell.
;
_platon_squeeze_void_probe_radius 1.20
_olex2_submission_special_instructions 'No special instructions were received'
_oxdiff_exptl_absorpt_empirical_details
;
Empirical correction (ABSPACK) includes:
- Absorption correction using spherical harmonics
- Frame scaling
;
_oxdiff_exptl_absorpt_empirical_full_max 1.576
_oxdiff_exptl_absorpt_empirical_full_min 0.712

loop_
_space_group_symop_operation_xyz
'x, y, z'

loop_
_atom_site_label
_atom_site_type_symbol
_atom_site_fract_x
_atom_site_fract_y
_atom_site_fract_z
_atom_site_U_iso_or_equiv
_atom_site_adp_type
_atom_site_occupancy
_atom_site_site_symmetry_order
_atom_site_calc_flag
_atom_site_refinement_flags_posn
_atom_site_refinement_flags_adp
_atom_site_refinement_flags_occupancy
_atom_site_disorder_assembly
_atom_site_disorder_group
Eu1 Eu 0.52165(4) 0.61447(3) 0.42230(3) 0.04103(19) Uani 1 1 d . . . . .
Eu2 Eu 0.48401(4) 0.18266(3) 0.57929(3) 0.03979(19) Uani 1 1 d . . . . .
Ti1 Ti 0.34543(18) 0.45891(17) 0.40844(19) 0.0434(5) Uani 1 1 d . . . . .
Ti4 Ti 0.55827(19) 0.38066(18) 0.36689(18) 0.0431(5) Uani 1 1 d . . . . .
Ti2 Ti 0.44484(18) 0.41713(16) 0.63475(18) 0.0420(5) Uani 1 1 d . . . . .
Ti3 Ti 0.65812(18) 0.33932(17) 0.59369(18) 0.0425(5) Uani 1 1 d . . . . .
O1 O 0.2939(8) 0.2438(7) 0.5435(7) 0.052(2) Uani 1 1 d . . . . .
O4 O 0.2225(7) 0.3993(6) 0.4207(6) 0.0441(18) Uani 1 1 d . . . . .
O6 O 0.6343(7) 0.1259(6) 0.4992(6) 0.0457(19) Uani 1 1 d . . . . .
O8 O 0.6030(8) 0.6177(7) 0.2752(7) 0.052(2) Uani 1 1 d . . . . .
O10 O 0.6919(7) 0.3217(7) 0.7372(7) 0.051(2) Uani 1 1 d . . . . .
O12 O 0.6417(7) 0.2461(6) 0.3542(6) 0.0443(18) Uani 1 1 d . . . . .
O14 O 0.4678(7) 0.5027(6) 0.3721(7) 0.0442(18) Uani 1 1 d . . . . .
O16 O 0.5262(7) 0.3930(6) 0.7655(7) 0.0472(19) Uani 1 1 d . . . . .
O18 O 0.6526(7) 0.3447(7) 0.4732(7) 0.050(2) Uani 1 1 d . . . . .
O20 O 0.5545(6) 0.4701(6) 0.5701(6) 0.0402(8) Uani 1 1 d . . . . .
O22 O 0.4497(6) 0.3269(6) 0.4289(6) 0.0402(8) Uani 1 1 d . . . . .
O24 O 0.6425(7) 0.0861(7) 0.6935(7) 0.049(2) Uani 1 1 d . . . . .
O26 O 0.3562(7) 0.3367(6) 0.7247(8) 0.053(2) Uani 1 1 d . . . . .
O13 O 0.7488(7) 0.1885(7) 0.6515(8) 0.054(2) Uani 1 1 d . . . . .
O7 O 0.4748(7) 0.4087(7) 0.2336(7) 0.048(2) Uani 1 1 d . . . . .
O15 O 0.3590(7) 0.7153(6) 0.3117(7) 0.049(2) Uani 1 1 d . . . . .
O2 O 0.6505(8) 0.4567(7) 0.2805(8) 0.058(2) Uani 1 1 d . . . . .
C1 C 0.9757(11) 0.4384(11) 0.5884(11) 0.061(3) Uani 1 1 d . . . . .
H1 H 0.971193 0.372671 0.630319 0.073 Uiso 1 1 calc R U . . .
O17 O 0.3519(6) 0.4504(7) 0.5290(7) 0.049(2) Uani 1 1 d . . . . .
C6 C 0.4058(11) 0.1574(10) 0.3716(10) 0.053(3) Uani 1 1 d . . . . .
H6 H 0.407554 0.226749 0.346815 0.064 Uiso 1 1 calc R U . . .
C8 C 0.4933(9) -0.0518(9) 0.7547(10) 0.048(3) Uani 1 1 d . . . . .
H8 H 0.516867 -0.018004 0.789048 0.057 Uiso 1 1 calc R U . . .
O9 O 0.5356(6) 0.2942(6) 0.6321(7) 0.0441(19) Uani 1 1 d . . . . .
O19 O 0.2571(7) 0.6105(7) 0.3546(8) 0.057(2) Uani 1 1 d . . . . .
N1 N 0.4284(9) 0.1037(8) 0.4664(8) 0.051(2) Uani 1 1 d . . . . .
C10 C 0.9931(12) 0.6270(10) 0.4684(14) 0.076(5) Uani 1 1 d . . . . .
H10 H 0.999153 0.691959 0.426087 0.091 Uiso 1 1 calc R U . . .
C12 C 0.3807(12) 0.1217(10) 0.3081(9) 0.058(3) Uani 1 1 d . . . . .
H12 H 0.363887 0.164949 0.241295 0.070 Uiso 1 1 calc R U . . .
O5 O 0.4000(7) 0.1796(6) 0.7199(6) 0.0437(18) Uani 1 1 d . . . . .
N4 N 0.4764(8) -0.0028(7) 0.6587(8) 0.045(2) Uani 1 1 d . . . . .
O21 O 0.3113(8) 0.4813(7) 0.2656(7) 0.052(2) Uani 1 1 d . . . . .
O11 O 0.3586(7) 0.5523(6) 0.6428(7) 0.0467(19) Uani 1 1 d . . . . .
C16 C 0.8982(11) 0.6025(10) 0.4616(12) 0.062(4) Uani 1 1 d . . . . .
H16 H 0.839739 0.650955 0.414363 0.074 Uiso 1 1 calc R U . . .
O23 O 0.7815(6) 0.3981(6) 0.5780(7) 0.0450(18) Uani 1 1 d . . . . .
C18 C 0.3294(8) 0.4693(7) 0.1151(5) 0.053(3) Uani 1 1 d G . . . .
C4 C 0.3851(7) 0.4130(7) 0.0646(7) 0.062(4) Uani 1 1 d G . . . .
H4 H 0.454961 0.365183 0.090350 0.075 Uiso 1 1 calc R U . . .
C105 C 0.3386(8) 0.4267(8) -0.0237(7) 0.071(4) Uani 1 1 d G . . . .
H105 H 0.376634 0.388238 -0.058275 0.085 Uiso 1 1 calc R U . . .
C28 C 0.2364(8) 0.4966(9) -0.0614(6) 0.068(4) Uani 1 1 d G . . . .
H28 H 0.204593 0.506007 -0.121786 0.081 Uiso 1 1 calc R U . . .
C112 C 0.1807(7) 0.5529(8) -0.0109(7) 0.076(5) Uani 1 1 d G . . . .
H112 H 0.110879 0.600721 -0.036673 0.092 Uiso 1 1 calc R U . . .
C43 C 0.2273(8) 0.5392(8) 0.0774(7) 0.071(4) Uani 1 1 d G . . . .
H43 H 0.189205 0.577668 0.111952 0.085 Uiso 1 1 calc R U . . .
C22 C 0.6744(10) 0.1572(10) 0.4225(11) 0.050(3) Uani 1 1 d . . . . .
N6 N 0.5529(9) 0.7911(8) 0.3397(8) 0.050(2) Uani 1 1 d . U . . .
C26 C 0.2423(7) 0.7228(5) 0.6006(6) 0.048(3) Uani 1 1 d G . . . .
C34 C 0.2142(8) 0.8279(6) 0.5417(6) 0.076(4) Uani 1 1 d G . . . .
H34 H 0.246282 0.850627 0.483988 0.091 Uiso 1 1 calc R U . . .
C73 C 0.1393(8) 0.8996(4) 0.5672(8) 0.083(5) Uani 1 1 d G . . . .
H73 H 0.120140 0.971406 0.526930 0.099 Uiso 1 1 calc R U . . .
C113 C 0.0924(7) 0.8663(6) 0.6516(8) 0.073(4) Uani 1 1 d G . . . .
H113 H 0.041227 0.915348 0.669040 0.088 Uiso 1 1 calc R U . . .
C90 C 0.1205(9) 0.7613(7) 0.7105(7) 0.085(5) Uani 1 1 d G . . . .
H90 H 0.088455 0.738510 0.768209 0.102 Uiso 1 1 calc R U . . .
C76 C 0.1954(8) 0.6895(5) 0.6850(6) 0.059(3) Uani 1 1 d G . . . .
H76 H 0.214597 0.617728 0.725268 0.071 Uiso 1 1 calc R U . . .
C30 C 0.7290(9) 0.1034(9) 0.6974(10) 0.043(3) Uani 1 1 d D . . . .
C32 C 0.3502(15) 0.2455(12) 0.7508(13) 0.068(3) Uani 1 1 d D U . . .
C36 C 0.6258(12) 0.3519(10) 0.7881(11) 0.054(3) Uani 1 1 d . . . . .
C38 C 0.7753(8) 0.2672(9) 0.9234(8) 0.080(5) Uani 1 1 d G . . . .
H38 H 0.813976 0.228246 0.889505 0.096 Uiso 1 1 calc R U . . .
C108 C 0.6738(8) 0.3378(7) 0.8842(6) 0.057(3) Uani 1 1 d G . . . .
C99 C 0.6172(7) 0.3948(8) 0.9338(8) 0.069(4) Uani 1 1 d G . . . .
H99 H 0.547795 0.443067 0.907030 0.083 Uiso 1 1 calc R U . . .
C14 C 0.6622(11) 0.3810(10) 1.0227(8) 0.093(6) Uani 1 1 d G . . . .
H14 H 0.623498 0.419953 1.056660 0.112 Uiso 1 1 calc R U . . .
C33 C 0.7637(11) 0.3104(11) 1.0620(7) 0.093(6) Uani 1 1 d G . . . .
H33 H 0.794440 0.300987 1.122714 0.112 Uiso 1 1 calc R U . . .
C86 C 0.8203(8) 0.2534(10) 1.0123(9) 0.106(7) Uani 1 1 d G . . . .
H86 H 0.889681 0.205132 1.039138 0.128 Uiso 1 1 calc R U . . .
C40 C 0.2181(10) 0.3084(9) 0.4813(10) 0.046(3) Uani 1 1 d . . . . .
C42 C 0.6583(8) 0.5477(9) 0.2537(9) 0.041(2) Uani 1 1 d . . . . .
O3 O 0.3776(7) 0.6756(7) 0.5067(7) 0.057(2) Uani 1 1 d . . . . .
C44 C 0.3749(11) 0.4518(9) 0.2112(9) 0.042(3) Uani 1 1 d . . . . .
N3 N 0.5959(10) 0.6872(9) 0.5304(9) 0.056(3) Uani 1 1 d . U . . .
C56 C 0.7722(6) 0.0814(6) 0.4083(7) 0.054(3) Uani 1 1 d G . . . .
C81 C 0.8198(7) -0.0153(6) 0.4821(6) 0.062(3) Uani 1 1 d G . . . .
H81 H 0.791496 -0.033528 0.542226 0.075 Uiso 1 1 calc R U . . .
C9 C 0.9089(7) -0.0853(5) 0.4681(7) 0.076(4) Uani 1 1 d G . . . .
H9 H 0.941398 -0.151405 0.518562 0.091 Uiso 1 1 calc R U . . .
C15 C 0.9503(7) -0.0586(7) 0.3801(9) 0.091(6) Uani 1 1 d G . . . .
H15 H 1.011138 -0.106499 0.370541 0.110 Uiso 1 1 calc R U . . .
C106 C 0.9027(9) 0.0381(9) 0.3063(7) 0.085(5) Uani 1 1 d G . . . .
H106 H 0.930974 0.056283 0.246182 0.102 Uiso 1 1 calc R U . . .
C60 C 0.8136(8) 0.1081(6) 0.3203(7) 0.075(5) Uani 1 1 d G . . . .
H60 H 0.781072 0.174161 0.269844 0.090 Uiso 1 1 calc R U . . .
C58 C 0.4219(11) 0.0069(9) 0.5012(9) 0.055(3) Uani 1 1 d . . . . .
C62 C 0.4802(10) -0.1458(8) 0.8085(9) 0.051(2) Uani 1 1 d . . . . .
C68 C 0.7893(10) 0.4814(10) 0.5187(10) 0.043(3) Uani 1 1 d . . . . .
C70 C 0.2730(11) 0.6962(10) 0.3062(10) 0.048(3) Uani 1 1 d D . . . .
C74 C 0.582(4) 1.110(3) -0.074(2) 0.085(9) Uani 0.42(3) 1 d D U P A 1
H74A H 0.511956 1.163876 -0.102240 0.128 Uiso 0.42(3) 1 calc R U P A 1
H74B H 0.588968 1.054563 -0.096491 0.128 Uiso 0.42(3) 1 calc R U P A 1
H74C H 0.639538 1.140864 -0.095179 0.128 Uiso 0.42(3) 1 calc R U P A 1
C78 C 0.8898(9) 0.5079(9) 0.5237(10) 0.048(3) Uani 1 1 d . . . . .
C82 C 0.8192(11) 0.0164(9) 0.7684(14) 0.053(3) Uani 0.71(3) 1 d DG U P B 1
C72 C 0.8147(12) -0.0842(10) 0.7988(15) 0.066(4) Uani 0.71(3) 1 d DG U P B 1
H72 H 0.755087 -0.096631 0.775568 0.079 Uiso 0.71(3) 1 calc R U P B 1
C98 C 0.8974(13) -0.1666(9) 0.8631(14) 0.075(5) Uani 0.71(3) 1 d DG U P B 1
H98 H 0.894335 -0.235335 0.883819 0.090 Uiso 0.71(3) 1 calc R U P B 1
C96 C 0.9846(12) -0.1484(13) 0.8970(12) 0.074(5) Uani 0.71(3) 1 d DG U P B 1
H96 H 1.041146 -0.204706 0.940973 0.089 Uiso 0.71(3) 1 calc R U P B 1
C50 C 0.9891(10) -0.0478(15) 0.8667(13) 0.073(4) Uani 0.71(3) 1 d DG U P B 1
H50 H 1.048709 -0.035373 0.889877 0.088 Uiso 0.71(3) 1 calc R U P B 1
C92 C 0.9064(12) 0.0346(11) 0.8024(14) 0.067(4) Uani 0.71(3) 1 d DG U P B 1
H92 H 0.909462 0.103333 0.781626 0.080 Uiso 0.71(3) 1 calc R U P B 1
C84 C 0.0883(15) 0.7401(11) 0.2256(18) 0.057(4) Uani 0.490(19) 1 d DG U P C 1
H84 H 0.093944 0.668746 0.255508 0.068 Uiso 0.490(19) 1 calc R U P C 1
C20 C 0.1728(15) 0.7734(12) 0.242(2) 0.049(4) Uani 0.490(19) 1 d DG U P C 1
C64 C 0.1646(15) 0.8778(13) 0.1978(19) 0.056(4) Uani 0.490(19) 1 d DG U P C 1
H64 H 0.222315 0.900599 0.208676 0.067 Uiso 0.490(19) 1 calc R U P C 1
C66 C 0.0719(16) 0.9489(10) 0.1381(15) 0.060(4) Uani 0.490(19) 1 d DG U P C 1
H66 H 0.066314 1.020287 0.108142 0.072 Uiso 0.490(19) 1 calc R U P C 1
C51 C -0.0125(13) 0.9156(14) 0.1221(14) 0.064(5) Uani 0.490(19) 1 d DG U P C 1
H51 H -0.075873 0.964207 0.081290 0.076 Uiso 0.490(19) 1 calc R U P C 1
C101 C -0.0043(13) 0.8112(15) 0.1659(16) 0.064(5) Uani 0.490(19) 1 d DG U P C 1
H101 H -0.062060 0.788437 0.154972 0.077 Uiso 0.490(19) 1 calc R U P C 1
C88 C 1.0773(12) 0.5559(13) 0.5369(17) 0.090(7) Uani 1 1 d . . . . .
H88 H 1.140641 0.572727 0.543976 0.108 Uiso 1 1 calc R U . . .
C100 C 0.4435(10) -0.0509(8) 0.6091(8) 0.050(2) Uani 1 1 d . . . . .
C102 C 0.3802(12) 0.0194(10) 0.3430(10) 0.063(3) Uani 1 1 d . . . . .
H102 H 0.366099 -0.010072 0.300403 0.075 Uiso 1 1 calc R U . . .
C104 C 0.3312(11) 0.6462(9) 0.5820(9) 0.046(3) Uani 1 1 d . . . . .
O25 O 0.7114(7) 0.5480(7) 0.4542(7) 0.053(2) Uani 1 1 d . . . . .
C110 C 0.4012(14) -0.2382(10) 0.9560(11) 0.070(4) Uani 1 1 d . . . . .
C57 C 0.4285(12) -0.1478(9) 0.6573(9) 0.064(3) Uani 1 1 d . . . . .
H57 H 0.408038 -0.181289 0.621106 0.076 Uiso 1 1 calc R U . . .
C59 C 1.0694(11) 0.4619(11) 0.5944(14) 0.072(4) Uani 1 1 d . . . . .
H59 H 1.129087 0.411533 0.639170 0.086 Uiso 1 1 calc R U . . .
C61 C 0.2895(13) -0.1680(13) 0.9100(14) 0.083(5) Uani 1 1 d . . . . .
H61A H 0.287445 -0.141278 0.839694 0.125 Uiso 1 1 calc R U . . .
H61B H 0.270021 -0.109933 0.930114 0.125 Uiso 1 1 calc R U . . .
H61C H 0.238242 -0.207083 0.930268 0.125 Uiso 1 1 calc R U . . .
C31 C 0.6179(12) 0.8191(9) 0.3841(8) 0.053(2) Uani 1 1 d . U . . .
C2 C 0.5664(14) -0.3160(10) 0.9377(12) 0.072(4) Uani 1 1 d . . . . .
H2A H 0.601957 -0.355931 1.004669 0.087 Uiso 1 1 calc R U . . .
H2B H 0.616118 -0.325835 0.890217 0.087 Uiso 1 1 calc R U . . .
C65 C 0.667(3) 0.921(3) 0.2366(14) 0.067(4) Uani 0.42(3) 1 d D U P A 1
C67 C 0.4430(10) -0.1952(8) 0.7562(9) 0.053(3) Uani 1 1 d . . . . .
C69 C 0.274(2) 0.1207(15) 0.8721(18) 0.089(5) Uani 0.524(17) 1 d DG U P D 1
H69 H 0.308469 0.070922 0.846964 0.107 Uiso 0.524(17) 1 calc R U P D 1
C94 C 0.278(2) 0.2216(16) 0.8279(17) 0.082(4) Uani 0.524(17) 1 d DG U P D 1
C46 C 0.229(2) 0.2945(14) 0.8646(19) 0.088(5) Uani 0.524(17) 1 d DG U P D 1
H46 H 0.231180 0.363424 0.834410 0.105 Uiso 0.524(17) 1 calc R U P D 1
C93 C 0.175(2) 0.2664(16) 0.9457(18) 0.093(5) Uani 0.524(17) 1 d DG U P D 1
H93 H 0.141117 0.316216 0.970807 0.112 Uiso 0.524(17) 1 calc R U P D 1
C47 C 0.171(2) 0.1655(17) 0.9899(15) 0.097(5) Uani 0.524(17) 1 d DG U P D 1
H47 H 0.134728 0.146361 1.045285 0.117 Uiso 0.524(17) 1 calc R U P D 1
C53 C 0.221(2) 0.0927(14) 0.9531(17) 0.097(5) Uani 0.524(17) 1 d DG U P D 1
H53 H 0.218403 0.023713 0.983364 0.117 Uiso 0.524(17) 1 calc R U P D 1
C35 C 0.589(3) 1.066(2) 0.038(2) 0.074(4) Uani 0.42(3) 1 d D U P A 1
C71 C 0.544(5) 1.145(3) 0.073(3) 0.087(9) Uani 0.42(3) 1 d D U P A 1
H71A H 0.576553 1.122000 0.139037 0.131 Uiso 0.42(3) 1 calc R U P A 1
H71B H 0.466020 1.158153 0.072138 0.131 Uiso 0.42(3) 1 calc R U P A 1
H71C H 0.558637 1.208628 0.031591 0.131 Uiso 0.42(3) 1 calc R U P A 1
C37 C 0.6982(15) 0.7918(11) 0.5476(11) 0.080(3) Uani 1 1 d . U . . .
H37 H 0.730235 0.844975 0.519164 0.095 Uiso 1 1 calc R U . . .
C75 C 0.717(3) 1.005(3) 0.069(2) 0.077(4) Uani 0.42(3) 1 d D U P A 1
H75 H 0.766137 1.037602 0.026208 0.092 Uiso 0.42(3) 1 calc R U P A 1
C19 C 0.4010(11) -0.0390(9) 0.4429(9) 0.058(3) Uani 1 1 d . . . . .
H19 H 0.400634 -0.108810 0.469639 0.070 Uiso 1 1 calc R U . . .
C77 C 0.4524(17) -0.3274(10) 0.9198(12) 0.081(5) Uani 1 1 d . . . . .
H77 H 0.444937 -0.396080 0.962249 0.097 Uiso 1 1 calc R U . . .
C39 C 0.4066(19) -0.2756(14) 1.0655(12) 0.092(6) Uani 1 1 d . . . . .
H39A H 0.385900 -0.215601 1.082851 0.138 Uiso 1 1 calc R U . . .
H39B H 0.480144 -0.318770 1.094798 0.138 Uiso 1 1 calc R U . . .
H39C H 0.357288 -0.316271 1.088947 0.138 Uiso 1 1 calc R U . . .
C79 C 0.5371(11) 0.8354(10) 0.2447(9) 0.049(2) Uani 1 1 d D U . . .
H79 H 0.492759 0.814106 0.212339 0.059 Uiso 0.42(3) 1 calc R U P A 1
H79A H 0.487580 0.818790 0.212656 0.059 Uiso 0.58(3) 1 calc R U P A 2
C5 C 0.6694(12) 0.8912(10) 0.3321(9) 0.064(3) Uani 1 1 d D U . . .
H5A H 0.705709 0.918785 0.364638 0.077 Uiso 0.42(3) 1 calc R U P A 1
H5B H 0.722641 0.903065 0.364773 0.077 Uiso 0.58(3) 1 calc R U P A 2
C41 C 0.6153(15) 0.6327(12) 0.6266(11) 0.065(3) Uani 1 1 d . U . . .
H41 H 0.587108 0.576631 0.654671 0.078 Uiso 1 1 calc R U . . .
C83 C 0.4230(13) -0.2968(9) 0.8137(10) 0.066(3) Uani 1 1 d . . . . .
H83A H 0.466871 -0.351235 0.793709 0.080 Uiso 1 1 calc R U . . .
H83B H 0.346267 -0.289475 0.801250 0.080 Uiso 1 1 calc R U . . .
C85 C 0.737(3) 0.980(3) 0.1737(18) 0.075(4) Uani 0.42(3) 1 d D U P A 1
H85A H 0.725577 1.045162 0.182232 0.090 Uiso 0.42(3) 1 calc R U P A 1
H85B H 0.813578 0.937796 0.196454 0.090 Uiso 0.42(3) 1 calc R U P A 1
C87 C 0.582(4) 0.912(3) 0.1883(15) 0.064(4) Uani 0.42(3) 1 d D U P A 1
C11 C 0.7495(13) 0.6641(10) 0.1398(13) 0.073(4) Uani 0.622(13) 1 d G U P E 1
H11 H 0.710280 0.718360 0.157778 0.088 Uiso 0.622(13) 1 calc R U P E 1
C52 C 0.7367(14) 0.5665(12) 0.1829(12) 0.059(4) Uani 0.622(13) 1 d G U P E 1
C21 C 0.7941(15) 0.4871(9) 0.1565(14) 0.072(4) Uani 0.622(13) 1 d G U P E 1
H21 H 0.785373 0.420426 0.185998 0.086 Uiso 0.622(13) 1 calc R U P E 1
C63 C 0.8642(14) 0.5053(11) 0.0871(14) 0.084(5) Uani 0.622(13) 1 d G U P E 1
H63 H 0.903419 0.451044 0.069118 0.101 Uiso 0.622(13) 1 calc R U P E 1
C45 C 0.8770(14) 0.6029(12) 0.0440(13) 0.087(5) Uani 0.622(13) 1 d G U P E 1
H45 H 0.924898 0.615319 -0.003433 0.104 Uiso 0.622(13) 1 calc R U P E 1
C25 C 0.8196(14) 0.6823(9) 0.0704(14) 0.084(4) Uani 0.622(13) 1 d G U P E 1
H25 H 0.828329 0.748978 0.040896 0.101 Uiso 0.622(13) 1 calc R U P E 1
C91 C 0.7101(17) 0.7383(12) 0.6482(12) 0.088(4) Uani 1 1 d . U . . .
H91 H 0.742713 0.760340 0.688781 0.105 Uiso 1 1 calc R U . . .
C23 C 0.6380(12) 0.7657(10) 0.4888(9) 0.059(3) Uani 1 1 d . U . . .
C95 C 0.0296(6) 0.3597(6) 0.4055(6) 0.054(3) Uani 1 1 d G . . . .
H95 H 0.037302 0.422418 0.359810 0.065 Uiso 1 1 calc R U . . .
C24 C -0.0676(6) 0.3396(7) 0.4043(7) 0.072(4) Uani 1 1 d G . . . .
H24 H -0.126425 0.388634 0.357761 0.086 Uiso 1 1 calc R U . . .
C54 C -0.0789(5) 0.2478(8) 0.4713(9) 0.072(5) Uani 1 1 d G . . . .
H54 H -0.145371 0.234128 0.470420 0.087 Uiso 1 1 calc R U . . .
C27 C 0.0071(7) 0.1761(6) 0.5394(9) 0.088(6) Uani 1 1 d G . . . .
H27 H -0.000591 0.113405 0.585128 0.105 Uiso 1 1 calc R U . . .
C29 C 0.1044(6) 0.1962(6) 0.5406(7) 0.069(5) Uani 1 1 d G . . . .
H29 H 0.163136 0.147186 0.587179 0.083 Uiso 1 1 calc R U . . .
C48 C 0.1156(5) 0.2880(6) 0.4737(7) 0.045(3) Uani 1 1 d G . . . .
C3 C 0.6749(15) 0.6554(11) 0.6866(11) 0.075(3) Uani 1 1 d . U . . .
H3 H 0.690530 0.612979 0.753613 0.089 Uiso 1 1 calc R U . . .
C97 C 0.577(3) 0.952(2) 0.0799(17) 0.070(4) Uani 0.42(3) 1 d D U P A 1
H97 H 0.518702 0.942136 0.045552 0.084 Uiso 0.42(3) 1 calc R U P A 1
C49 C 0.5007(11) -0.2017(9) 0.9145(9) 0.059(3) Uani 1 1 d . . . . .
H49 H 0.529948 -0.167556 0.949449 0.071 Uiso 1 1 calc R U . . .
C107 C 0.791(2) 0.640(2) 0.230(2) 0.072(5) Uani 0.378(13) 1 d G U P E 2
H107 H 0.754105 0.675273 0.266783 0.086 Uiso 0.378(13) 1 calc R U P E 2
C109 C 0.7492(19) 0.574(2) 0.207(2) 0.068(5) Uani 0.378(13) 1 d G U P E 2
C111 C 0.804(2) 0.522(2) 0.153(2) 0.074(5) Uani 0.378(13) 1 d G U P E 2
H111 H 0.774901 0.476928 0.136812 0.088 Uiso 0.378(13) 1 calc R U P E 2
C55 C 0.901(2) 0.535(2) 0.121(2) 0.081(5) Uani 0.378(13) 1 d G U P E 2
H55 H 0.937803 0.499521 0.084290 0.097 Uiso 0.378(13) 1 calc R U P E 2
C103 C 0.9427(18) 0.601(2) 0.144(2) 0.084(5) Uani 0.378(13) 1 d G U P E 2
H103 H 1.008858 0.609990 0.123015 0.100 Uiso 0.378(13) 1 calc R U P E 2
C13 C 0.888(2) 0.653(2) 0.199(2) 0.080(5) Uani 0.378(13) 1 d G U P E 2
H13 H 0.917009 0.697866 0.214260 0.096 Uiso 0.378(13) 1 calc R U P E 2
C7 C 0.696(3) 0.914(3) 0.054(3) 0.077(5) Uani 0.42(3) 1 d D U P A 1
H7A H 0.740551 0.845396 0.100763 0.092 Uiso 0.42(3) 1 calc R U P A 1
H7B H 0.699454 0.919226 -0.013003 0.092 Uiso 0.42(3) 1 calc R U P A 1
C69A C 0.209(2) 0.1557(19) 0.8014(19) 0.093(5) Uani 0.476(17) 1 d DG U P D 2
H69A H 0.233768 0.121004 0.760161 0.112 Uiso 0.476(17) 1 calc R U P D 2
C94A C 0.261(2) 0.221(2) 0.813(2) 0.083(4) Uani 0.476(17) 1 d DG U P D 2
C46A C 0.225(2) 0.272(2) 0.873(2) 0.094(5) Uani 0.476(17) 1 d DG U P D 2
H46A H 0.261046 0.316757 0.880764 0.112 Uiso 0.476(17) 1 calc R U P D 2
C93A C 0.138(2) 0.257(2) 0.922(2) 0.100(5) Uani 0.476(17) 1 d DG U P D 2
H93A H 0.113081 0.292105 0.963446 0.119 Uiso 0.476(17) 1 calc R U P D 2
C47A C 0.0855(19) 0.192(2) 0.911(2) 0.102(6) Uani 0.476(17) 1 d DG U P D 2
H47A H 0.025459 0.181902 0.944487 0.122 Uiso 0.476(17) 1 calc R U P D 2
C53A C 0.121(2) 0.141(2) 0.851(2) 0.100(5) Uani 0.476(17) 1 d DG U P D 2
H53A H 0.085801 0.096351 0.842845 0.120 Uiso 0.476(17) 1 calc R U P D 2
C20A C 0.1870(19) 0.7888(15) 0.238(2) 0.047(4) Uani 0.510(19) 1 d D U P C 2
C64A C 0.195(2) 0.8878(15) 0.208(2) 0.055(4) Uani 0.510(19) 1 d D U P C 2
H64A H 0.254053 0.899102 0.232758 0.066 Uiso 0.510(19) 1 calc R U P C 2
C66A C 0.114(2) 0.9706(16) 0.141(2) 0.061(4) Uani 0.510(19) 1 d D U P C 2
H66A H 0.120040 1.038490 0.118068 0.073 Uiso 0.510(19) 1 calc R U P C 2
C84A C 0.0990(18) 0.7749(17) 0.203(2) 0.057(4) Uani 0.510(19) 1 d D U P C 2
H84A H 0.093332 0.706955 0.223826 0.068 Uiso 0.510(19) 1 calc R U P C 2
C114 C 0.0183(19) 0.8573(18) 0.137(2) 0.061(4) Uani 0.510(19) 1 d D U P C 2
H114 H -0.041528 0.846457 0.112568 0.073 Uiso 0.510(19) 1 calc R U P C 2
C51A C 0.026(2) 0.9541(18) 0.110(2) 0.062(4) Uani 0.510(19) 1 d D U P C 2
H51A H -0.030025 1.011723 0.066901 0.074 Uiso 0.510(19) 1 calc R U P C 2
C82A C 0.828(3) 0.030(2) 0.762(4) 0.061(5) Uani 0.29(3) 1 d DG U P B 2
C72A C 0.835(3) -0.073(2) 0.816(3) 0.066(5) Uani 0.29(3) 1 d DG U P B 2
H72A H 0.779710 -0.099217 0.805646 0.080 Uiso 0.29(3) 1 calc R U P B 2
C98A C 0.924(3) -0.138(2) 0.884(3) 0.071(5) Uani 0.29(3) 1 d DG U P B 2
H98A H 0.928417 -0.208711 0.920521 0.085 Uiso 0.29(3) 1 calc R U P B 2
C96A C 1.005(2) -0.101(3) 0.898(3) 0.074(6) Uani 0.29(3) 1 d DG U P B 2
H96A H 1.065157 -0.145030 0.945048 0.089 Uiso 0.29(3) 1 calc R U P B 2
C50A C 0.998(2) 0.002(3) 0.845(3) 0.070(6) Uani 0.29(3) 1 d DG U P B 2
H50A H 1.053190 0.028146 0.854702 0.085 Uiso 0.29(3) 1 calc R U P B 2
C92A C 0.909(3) 0.067(2) 0.777(4) 0.065(5) Uani 0.29(3) 1 d DG U P B 2
H92A H 0.904483 0.137642 0.739827 0.078 Uiso 0.29(3) 1 calc R U P B 2
C74A C 0.542(3) 1.108(2) -0.0725(16) 0.067(6) Uani 0.58(3) 1 d D U P A 2
H74D H 0.481603 1.091741 -0.093215 0.101 Uiso 0.58(3) 1 calc R U P A 2
H74E H 0.607449 1.077087 -0.095856 0.101 Uiso 0.58(3) 1 calc R U P A 2
H74F H 0.526643 1.183748 -0.099032 0.101 Uiso 0.58(3) 1 calc R U P A 2
C35A C 0.559(2) 1.0646(16) 0.0396(17) 0.074(4) Uani 0.58(3) 1 d D U P A 2
C71A C 0.483(3) 1.1291(16) 0.0768(19) 0.071(6) Uani 0.58(3) 1 d D U P A 2
H71D H 0.483424 1.200863 0.044197 0.107 Uiso 0.58(3) 1 calc R U P A 2
H71E H 0.503220 1.104789 0.146168 0.107 Uiso 0.58(3) 1 calc R U P A 2
H71F H 0.411045 1.125573 0.065491 0.107 Uiso 0.58(3) 1 calc R U P A 2
C75A C 0.685(3) 1.041(2) 0.0691(16) 0.074(4) Uani 0.58(3) 1 d D U P A 2
H75A H 0.719749 1.091064 0.025444 0.089 Uiso 0.58(3) 1 calc R U P A 2
C85A C 0.701(3) 1.019(2) 0.1746(16) 0.076(4) Uani 0.58(3) 1 d D U P A 2
H85C H 0.673763 1.084671 0.182987 0.091 Uiso 0.58(3) 1 calc R U P A 2
H85D H 0.778908 0.989105 0.197639 0.091 Uiso 0.58(3) 1 calc R U P A 2
C97A C 0.588(2) 0.9411(17) 0.0810(14) 0.070(3) Uani 0.58(3) 1 d D U P A 2
H97A H 0.548687 0.912200 0.047259 0.084 Uiso 0.58(3) 1 calc R U P A 2
C7A C 0.708(2) 0.939(2) 0.057(2) 0.074(4) Uani 0.58(3) 1 d D U P A 2
H7AA H 0.764353 0.880963 0.105752 0.089 Uiso 0.58(3) 1 calc R U P A 2
H7AB H 0.720475 0.944859 -0.008826 0.089 Uiso 0.58(3) 1 calc R U P A 2
C65A C 0.644(2) 0.944(2) 0.2361(13) 0.069(4) Uani 0.58(3) 1 d D U P A 2
C87A C 0.588(3) 0.905(3) 0.1884(13) 0.063(3) Uani 0.58(3) 1 d D U P A 2

loop_
_atom_site_aniso_label
_atom_site_aniso_U_11
_atom_site_aniso_U_22
_atom_site_aniso_U_33
_atom_site_aniso_U_23
_atom_site_aniso_U_13
_atom_site_aniso_U_12
Eu1 0.0429(4) 0.0328(4) 0.0438(4) -0.0073(3) -0.0001(3) -0.0175(3)
Eu2 0.0465(4) 0.0323(4) 0.0384(4) -0.0084(3) -0.0003(3) -0.0169(3)
Ti1 0.0346(11) 0.0357(11) 0.0546(14) -0.0103(10) -0.0014(9) -0.0137(9)
Ti4 0.0441(12) 0.0411(12) 0.0451(13) -0.0149(10) 0.0048(10) -0.0181(10)
Ti2 0.0420(12) 0.0329(10) 0.0485(14) -0.0108(9) 0.0040(9) -0.0155(9)
Ti3 0.0421(12) 0.0365(11) 0.0485(13) -0.0144(10) 0.0004(9) -0.0151(9)
O1 0.056(5) 0.049(5) 0.046(5) -0.009(4) -0.001(4) -0.021(4)
O4 0.046(4) 0.045(4) 0.039(4) -0.010(3) 0.002(3) -0.019(3)
O6 0.059(5) 0.040(4) 0.038(5) -0.019(4) 0.009(4) -0.011(4)
O8 0.069(6) 0.041(4) 0.043(5) -0.007(4) 0.003(4) -0.028(4)
O10 0.036(4) 0.043(4) 0.067(6) -0.013(4) 0.003(4) -0.016(3)
O12 0.055(5) 0.040(4) 0.040(4) -0.016(3) 0.003(3) -0.018(3)
O14 0.050(4) 0.039(4) 0.050(5) -0.016(4) 0.006(4) -0.024(3)
O16 0.053(5) 0.037(4) 0.044(5) -0.007(3) 0.001(3) -0.015(3)
O18 0.043(4) 0.051(5) 0.063(6) -0.028(4) 0.002(4) -0.018(4)
O20 0.045(2) 0.0332(17) 0.041(2) -0.0103(16) -0.0008(16) -0.0153(15)
O22 0.045(2) 0.0332(17) 0.041(2) -0.0103(16) -0.0008(16) -0.0153(15)
O24 0.048(5) 0.041(4) 0.049(5) -0.008(4) -0.011(4) -0.014(4)
O26 0.042(4) 0.037(4) 0.077(7) -0.015(4) 0.014(4) -0.018(3)
O13 0.041(4) 0.039(4) 0.079(7) -0.021(4) 0.002(4) -0.012(4)
O7 0.054(5) 0.052(5) 0.043(5) -0.017(4) 0.004(4) -0.026(4)
O15 0.051(5) 0.036(4) 0.053(5) -0.008(4) 0.000(4) -0.019(4)
O2 0.066(6) 0.049(5) 0.066(6) -0.022(5) 0.016(5) -0.029(4)
C1 0.062(8) 0.060(8) 0.071(9) -0.033(7) 0.005(6) -0.025(6)
O17 0.033(4) 0.049(5) 0.063(6) -0.023(4) 0.003(4) -0.009(3)
C6 0.067(7) 0.040(6) 0.044(7) -0.011(5) 0.002(5) -0.014(5)
C8 0.043(5) 0.037(5) 0.060(7) -0.013(5) -0.003(5) -0.017(4)
O9 0.037(4) 0.031(4) 0.061(6) -0.011(4) 0.002(3) -0.015(3)
O19 0.039(4) 0.036(4) 0.086(7) -0.013(4) 0.004(4) -0.014(3)
N1 0.062(6) 0.041(5) 0.052(6) -0.012(4) 0.000(5) -0.029(4)
C10 0.057(8) 0.044(7) 0.129(16) -0.025(8) 0.020(9) -0.031(6)
C12 0.081(8) 0.052(6) 0.043(6) -0.021(5) 0.001(6) -0.020(6)
O5 0.052(4) 0.036(4) 0.040(4) -0.010(3) 0.005(3) -0.015(3)
N4 0.056(5) 0.030(4) 0.048(5) -0.011(4) -0.005(4) -0.017(4)
O21 0.064(5) 0.053(5) 0.036(4) -0.012(4) 0.003(4) -0.022(4)
O11 0.046(4) 0.039(4) 0.052(5) -0.012(4) 0.004(3) -0.017(3)
C16 0.053(8) 0.050(7) 0.079(10) -0.021(7) 0.009(7) -0.018(6)
O23 0.033(4) 0.044(4) 0.059(5) -0.019(4) -0.001(3) -0.017(3)
C18 0.070(8) 0.048(6) 0.031(6) -0.004(5) -0.001(5) -0.023(6)
C4 0.086(10) 0.053(7) 0.042(7) -0.014(6) -0.003(6) -0.018(7)
C105 0.095(11) 0.080(10) 0.053(8) -0.039(8) -0.002(7) -0.030(8)
C28 0.078(10) 0.068(8) 0.051(8) -0.017(7) -0.008(7) -0.023(7)
C112 0.095(12) 0.069(9) 0.055(9) -0.021(7) -0.015(8) -0.014(8)
C43 0.067(9) 0.067(9) 0.064(10) -0.013(7) -0.005(7) -0.016(7)
C22 0.037(6) 0.041(6) 0.076(10) -0.028(7) -0.004(6) -0.011(5)
N6 0.062(5) 0.041(4) 0.047(5) -0.015(4) 0.000(4) -0.020(4)
C26 0.063(7) 0.036(5) 0.048(7) -0.019(5) 0.005(5) -0.018(5)
C34 0.073(9) 0.050(7) 0.082(10) -0.009(7) 0.014(7) -0.010(6)
C73 0.059(8) 0.045(7) 0.124(15) -0.023(8) -0.023(8) -0.003(6)
C113 0.079(9) 0.048(7) 0.092(11) -0.033(7) 0.013(8) -0.012(6)
C90 0.115(14) 0.066(10) 0.081(12) -0.040(9) 0.032(10) -0.025(9)
C76 0.077(9) 0.049(7) 0.043(7) -0.021(6) 0.002(6) -0.006(6)
C30 0.039(6) 0.036(5) 0.049(7) -0.014(5) -0.001(5) -0.009(4)
C32 0.102(8) 0.055(6) 0.070(8) -0.028(6) 0.028(7) -0.055(6)
C36 0.056(8) 0.038(6) 0.054(8) -0.003(5) 0.004(6) -0.018(5)
C38 0.088(11) 0.085(11) 0.049(8) -0.023(8) -0.015(7) -0.007(9)
C108 0.061(8) 0.038(6) 0.060(8) -0.002(5) 0.003(6) -0.024(5)
C99 0.081(10) 0.064(8) 0.059(9) -0.019(7) 0.003(7) -0.026(7)
C14 0.109(15) 0.082(12) 0.071(12) -0.009(9) 0.008(10) -0.035(11)
C33 0.108(15) 0.108(14) 0.044(9) -0.004(9) -0.012(9) -0.042(12)
C86 0.078(12) 0.117(16) 0.077(13) -0.007(12) -0.024(10) -0.005(11)
C40 0.048(6) 0.041(6) 0.044(6) -0.015(5) 0.002(5) -0.009(5)
C42 0.027(4) 0.041(5) 0.040(6) 0.000(4) -0.011(4) -0.009(4)
O3 0.041(4) 0.053(5) 0.058(6) -0.004(4) 0.002(4) -0.015(4)
C44 0.060(7) 0.037(5) 0.030(5) -0.006(4) 0.001(5) -0.026(5)
N3 0.075(6) 0.045(5) 0.040(5) -0.011(4) -0.002(4) -0.015(4)
C56 0.034(6) 0.057(7) 0.077(10) -0.029(7) 0.006(6) -0.019(5)
C81 0.059(7) 0.049(6) 0.081(9) -0.030(7) -0.004(6) -0.015(5)
C9 0.059(8) 0.055(7) 0.110(13) -0.029(8) -0.003(7) -0.018(6)
C15 0.074(10) 0.057(8) 0.136(17) -0.036(10) 0.010(10) -0.014(7)
C106 0.072(10) 0.096(13) 0.079(12) -0.033(11) 0.020(8) -0.019(9)
C60 0.077(11) 0.055(8) 0.088(13) -0.021(8) 0.020(9) -0.026(8)
C58 0.073(8) 0.044(6) 0.043(6) -0.010(5) -0.007(5) -0.019(5)
C62 0.060(6) 0.032(5) 0.051(6) -0.004(4) -0.005(5) -0.018(4)
C68 0.042(6) 0.053(6) 0.055(7) -0.031(6) 0.013(5) -0.030(5)
C70 0.051(7) 0.049(7) 0.043(7) -0.015(5) 0.002(5) -0.018(5)
C74 0.110(16) 0.071(13) 0.064(12) -0.012(11) -0.011(13) -0.033(14)
C78 0.037(6) 0.045(6) 0.069(8) -0.028(6) 0.007(5) -0.016(5)
C82 0.045(6) 0.047(6) 0.062(7) -0.027(5) -0.005(5) -0.001(5)
C72 0.054(6) 0.051(6) 0.076(7) -0.018(6) -0.012(6) -0.003(5)
C98 0.058(7) 0.055(7) 0.085(8) -0.014(7) -0.015(6) 0.003(6)
C96 0.053(7) 0.057(7) 0.084(8) -0.014(7) -0.017(6) 0.005(7)
C50 0.052(6) 0.059(7) 0.081(8) -0.013(6) -0.018(6) 0.003(6)
C92 0.052(6) 0.053(7) 0.076(8) -0.017(6) -0.014(6) 0.002(6)
C84 0.055(7) 0.043(7) 0.061(7) -0.008(6) -0.007(6) -0.015(6)
C20 0.053(7) 0.037(6) 0.051(6) -0.012(6) -0.006(6) -0.013(6)
C64 0.056(7) 0.041(6) 0.061(6) -0.010(5) -0.008(6) -0.016(5)
C66 0.057(8) 0.043(6) 0.067(7) -0.008(6) -0.009(6) -0.015(6)
C51 0.059(8) 0.046(8) 0.068(8) -0.007(7) -0.007(7) -0.012(7)
C101 0.059(7) 0.048(8) 0.068(8) -0.004(7) -0.010(7) -0.016(6)
C88 0.045(8) 0.074(11) 0.18(2) -0.070(13) 0.018(10) -0.031(7)
C100 0.068(7) 0.037(5) 0.042(6) -0.013(4) -0.009(5) -0.015(5)
C102 0.086(9) 0.053(6) 0.056(7) -0.028(6) -0.005(6) -0.024(6)
C104 0.066(8) 0.033(5) 0.031(6) -0.005(5) -0.005(5) -0.013(5)
O25 0.039(4) 0.052(5) 0.061(6) -0.015(4) 0.002(4) -0.015(4)
C110 0.094(11) 0.045(6) 0.075(9) -0.013(6) 0.000(7) -0.040(7)
C57 0.101(10) 0.041(6) 0.053(7) -0.009(5) -0.017(6) -0.040(6)
C59 0.047(7) 0.058(8) 0.111(13) -0.034(8) -0.002(7) -0.017(6)
C61 0.077(10) 0.071(9) 0.102(13) -0.018(9) 0.014(8) -0.047(8)
C31 0.083(6) 0.042(4) 0.040(5) -0.016(4) 0.000(4) -0.028(4)
C2 0.105(11) 0.035(6) 0.066(8) -0.004(6) -0.021(7) -0.027(6)
C65 0.093(7) 0.049(6) 0.061(6) -0.013(5) -0.004(5) -0.037(6)
C67 0.065(7) 0.029(5) 0.059(7) -0.005(4) -0.007(5) -0.023(4)
C69 0.120(9) 0.068(7) 0.091(8) -0.027(7) 0.052(7) -0.057(7)
C94 0.113(8) 0.065(6) 0.084(8) -0.028(6) 0.049(7) -0.054(6)
C46 0.117(9) 0.070(7) 0.089(8) -0.030(7) 0.048(7) -0.051(7)
C93 0.123(10) 0.077(8) 0.093(9) -0.036(7) 0.049(8) -0.049(8)
C47 0.124(10) 0.078(8) 0.096(9) -0.028(7) 0.059(8) -0.052(8)
C53 0.124(10) 0.073(8) 0.099(9) -0.022(8) 0.058(8) -0.055(8)
C35 0.096(7) 0.052(6) 0.067(6) -0.008(5) -0.003(6) -0.034(6)
C71 0.111(15) 0.064(13) 0.066(13) -0.007(12) -0.004(13) -0.024(13)
C37 0.123(8) 0.059(6) 0.059(6) -0.013(5) -0.023(6) -0.045(6)
C75 0.097(7) 0.054(6) 0.069(6) -0.007(6) -0.003(6) -0.034(6)
C19 0.074(8) 0.047(6) 0.062(7) -0.023(5) -0.002(6) -0.028(6)
C77 0.133(14) 0.033(6) 0.069(10) 0.000(6) -0.012(9) -0.042(8)
C39 0.140(16) 0.074(10) 0.073(10) -0.012(8) -0.002(10) -0.074(11)
C79 0.076(6) 0.045(5) 0.033(4) -0.014(4) -0.006(4) -0.029(4)
C5 0.091(6) 0.051(5) 0.059(5) -0.017(4) -0.003(5) -0.042(5)
C41 0.099(8) 0.053(6) 0.040(6) -0.018(5) -0.001(5) -0.021(6)
C83 0.098(10) 0.044(6) 0.059(7) -0.010(5) -0.010(6) -0.040(6)
C85 0.096(7) 0.056(7) 0.066(6) -0.009(6) -0.005(6) -0.034(6)
C87 0.088(6) 0.049(6) 0.055(5) -0.010(5) -0.007(5) -0.036(5)
C11 0.069(6) 0.057(6) 0.088(8) -0.017(6) 0.021(6) -0.029(5)
C52 0.057(6) 0.046(6) 0.081(8) -0.020(6) 0.022(6) -0.031(5)
C21 0.063(6) 0.051(7) 0.092(8) -0.013(6) 0.026(6) -0.027(6)
C63 0.075(7) 0.060(7) 0.099(9) -0.013(7) 0.031(7) -0.022(6)
C45 0.077(8) 0.066(7) 0.102(9) -0.013(7) 0.033(7) -0.029(6)
C25 0.078(7) 0.065(7) 0.097(8) -0.013(7) 0.028(7) -0.032(6)
C91 0.136(9) 0.063(6) 0.067(7) -0.019(5) -0.022(7) -0.046(6)
C23 0.087(6) 0.046(5) 0.044(5) -0.014(4) -0.013(5) -0.026(5)
C95 0.036(6) 0.056(7) 0.054(7) -0.007(6) -0.008(5) -0.013(5)
C24 0.047(7) 0.092(12) 0.082(11) -0.045(10) -0.013(7) -0.014(7)
C54 0.040(7) 0.070(9) 0.135(16) -0.068(11) 0.013(8) -0.018(6)
C27 0.047(8) 0.056(8) 0.17(2) -0.054(11) 0.018(10) -0.013(6)
C29 0.045(7) 0.043(7) 0.110(13) -0.019(8) 0.018(7) -0.017(6)
C48 0.044(6) 0.048(6) 0.052(7) -0.023(5) 0.005(5) -0.021(5)
C3 0.124(9) 0.055(6) 0.047(6) -0.020(5) -0.012(6) -0.033(6)
C97 0.092(6) 0.051(6) 0.063(5) -0.010(5) -0.003(5) -0.034(5)
C49 0.074(8) 0.037(5) 0.059(7) -0.014(5) -0.019(6) -0.013(5)
C107 0.064(8) 0.056(7) 0.090(9) -0.014(7) 0.020(7) -0.032(7)
C109 0.060(7) 0.050(7) 0.088(8) -0.015(7) 0.022(7) -0.029(6)
C111 0.066(7) 0.056(7) 0.091(8) -0.016(7) 0.025(6) -0.027(6)
C55 0.072(7) 0.063(7) 0.096(8) -0.016(7) 0.027(7) -0.027(6)
C103 0.076(8) 0.067(8) 0.097(9) -0.016(8) 0.028(8) -0.029(7)
C13 0.074(8) 0.064(8) 0.093(9) -0.016(7) 0.023(7) -0.031(7)
C7 0.094(7) 0.055(7) 0.070(6) -0.008(6) 0.001(6) -0.032(6)
C69A 0.118(9) 0.071(8) 0.097(9) -0.021(7) 0.048(8) -0.055(7)
C94A 0.112(8) 0.066(6) 0.084(8) -0.027(6) 0.047(7) -0.053(6)
C46A 0.118(9) 0.077(7) 0.091(8) -0.028(7) 0.049(7) -0.048(7)
C93A 0.121(9) 0.082(7) 0.096(9) -0.027(7) 0.054(8) -0.045(8)
C47A 0.122(10) 0.080(8) 0.098(9) -0.017(8) 0.060(8) -0.050(8)
C53A 0.123(10) 0.076(8) 0.104(9) -0.020(8) 0.052(8) -0.058(8)
C20A 0.051(7) 0.037(6) 0.049(6) -0.012(6) -0.003(6) -0.014(6)
C64A 0.058(8) 0.040(6) 0.059(7) -0.013(6) -0.007(6) -0.014(6)
C66A 0.062(8) 0.042(7) 0.069(7) -0.013(6) -0.013(7) -0.014(6)
C84A 0.056(7) 0.040(6) 0.062(7) -0.007(6) -0.007(6) -0.016(6)
C114 0.057(7) 0.043(7) 0.066(7) -0.006(6) -0.012(6) -0.013(6)
C51A 0.058(8) 0.044(6) 0.067(7) -0.008(6) -0.012(6) -0.013(6)
C82A 0.049(7) 0.051(7) 0.069(8) -0.021(7) -0.008(6) 0.000(6)
C72A 0.053(7) 0.053(7) 0.074(8) -0.018(7) -0.011(7) 0.000(7)
C98A 0.054(7) 0.056(7) 0.080(8) -0.016(7) -0.015(7) 0.003(7)
C96A 0.053(8) 0.059(9) 0.081(9) -0.013(8) -0.015(7) 0.003(8)
C50A 0.051(7) 0.057(9) 0.078(9) -0.013(8) -0.016(7) 0.000(8)
C92A 0.049(7) 0.054(8) 0.074(8) -0.018(7) -0.014(7) 0.000(7)
C74A 0.095(13) 0.054(9) 0.059(10) -0.006(8) -0.003(9) -0.055(9)
C35A 0.097(7) 0.052(6) 0.067(6) -0.008(5) -0.004(6) -0.037(6)
C71A 0.113(14) 0.031(8) 0.061(10) -0.005(8) 0.001(11) -0.028(9)
C75A 0.096(7) 0.052(6) 0.069(6) -0.008(5) -0.003(5) -0.037(5)
C85A 0.098(7) 0.056(7) 0.066(6) -0.008(6) -0.007(6) -0.036(6)
C97A 0.092(6) 0.051(5) 0.062(5) -0.009(5) -0.004(5) -0.036(5)
C7A 0.093(7) 0.053(6) 0.070(6) -0.009(6) -0.001(6) -0.035(6)
C65A 0.095(6) 0.051(6) 0.062(5) -0.012(5) -0.005(5) -0.038(5)
C87A 0.087(6) 0.048(5) 0.055(5) -0.011(5) -0.007(5) -0.036(5)

loop_
_atom_type_symbol
_atom_type_description
_atom_type_scat_dispersion_real
_atom_type_scat_dispersion_imag
_atom_type_scat_source
C C 0.0181 0.0091 'International Tables Vol C Tables 4.2.6.8 and 6.1.1.4'
H H 0.0000 0.0000 'International Tables Vol C Tables 4.2.6.8 and 6.1.1.4'
Eu Eu -8.9294 11.1857 'International Tables Vol C Tables 4.2.6.8 and 6.1.1.4'
N N 0.0311 0.0180 'International Tables Vol C Tables 4.2.6.8 and 6.1.1.4'
O O 0.0492 0.0322 'International Tables Vol C Tables 4.2.6.8 and 6.1.1.4'
Ti Ti 0.2191 1.8069 'International Tables Vol C Tables 4.2.6.8 and 6.1.1.4'

loop_
_geom_angle_atom_site_label_1
_geom_angle_atom_site_label_2
_geom_angle_atom_site_label_3
_geom_angle
_geom_angle_site_symmetry_1
_geom_angle_site_symmetry_3
_geom_angle_publ_flag
Ti1 Eu1 Ti2 54.31(6) . . ?
Ti1 Eu1 Ti3 72.95(5) . . ?
Ti4 Eu1 Ti1 44.77(5) . . ?
Ti4 Eu1 Ti2 73.13(5) . . ?
Ti4 Eu1 Ti3 54.70(6) . . ?
Ti3 Eu1 Ti2 44.59(5) . . ?
O8 Eu1 Ti1 95.3(2) . . ?
O8 Eu1 Ti4 63.6(2) . . ?
O8 Eu1 Ti2 136.3(2) . . ?
O8 Eu1 Ti3 101.2(2) . . ?
O8 Eu1 N6 72.6(3) . . ?
O8 Eu1 N3 119.2(4) . . ?
O14 Eu1 Ti1 24.6(2) . . ?
O14 Eu1 Ti4 23.9(2) . . ?
O14 Eu1 Ti2 70.6(2) . . ?
O14 Eu1 Ti3 70.5(2) . . ?
O14 Eu1 O8 72.2(3) . . ?
O14 Eu1 O20 80.4(3) . . ?
O14 Eu1 O15 72.5(3) . . ?
O14 Eu1 N6 136.0(3) . . ?
O14 Eu1 O3 105.2(3) . . ?
O14 Eu1 N3 161.5(3) . . ?
O14 Eu1 O25 106.1(3) . . ?
O20 Eu1 Ti1 72.14(19) . . ?
O20 Eu1 Ti4 72.57(19) . . ?
O20 Eu1 Ti2 24.84(19) . . ?
O20 Eu1 Ti3 25.1(2) . . ?
O20 Eu1 O8 126.2(3) . . ?
O20 Eu1 O15 130.7(3) . . ?
O20 Eu1 N6 142.8(3) . . ?
O20 Eu1 O3 78.7(3) . . ?
O20 Eu1 N3 81.1(3) . . ?
O20 Eu1 O25 75.7(3) . . ?
O15 Eu1 Ti1 66.0(2) . . ?
O15 Eu1 Ti4 94.0(2) . . ?
O15 Eu1 Ti2 106.0(2) . . ?
O15 Eu1 Ti3 139.0(2) . . ?
O15 Eu1 O8 83.4(3) . . ?
O15 Eu1 N6 78.2(3) . . ?
O15 Eu1 O3 70.1(3) . . ?
O15 Eu1 N3 121.3(3) . . ?
N6 Eu1 Ti1 143.5(3) . . ?
N6 Eu1 Ti4 136.1(3) . . ?
N6 Eu1 Ti2 150.7(3) . . ?
N6 Eu1 Ti3 142.3(3) . . ?
N6 Eu1 N3 62.2(4) . . ?
O3 Eu1 Ti1 80.8(2) . . ?
O3 Eu1 Ti4 123.7(2) . . ?
O3 Eu1 Ti2 61.5(2) . . ?
O3 Eu1 Ti3 103.5(2) . . ?
O3 Eu1 O8 152.6(3) . . ?
O3 Eu1 N6 94.4(3) . . ?
O3 Eu1 N3 71.7(4) . . ?
N3 Eu1 Ti1 144.8(3) . . ?
N3 Eu1 Ti4 144.6(3) . . ?
N3 Eu1 Ti2 92.6(3) . . ?
N3 Eu1 Ti3 92.2(3) . . ?
O25 Eu1 Ti1 123.9(2) . . ?
O25 Eu1 Ti4 82.3(2) . . ?
O25 Eu1 Ti2 100.4(2) . . ?
O25 Eu1 Ti3 59.3(2) . . ?
O25 Eu1 O8 69.1(3) . . ?
O25 Eu1 O15 151.0(3) . . ?
O25 Eu1 N6 84.7(3) . . ?
O25 Eu1 O3 135.1(3) . . ?
O25 Eu1 N3 68.3(4) . . ?
Ti4 Eu2 Ti1 44.56(5) . . ?
Ti2 Eu2 Ti1 54.37(6) . . ?
Ti2 Eu2 Ti4 73.20(5) . . ?
Ti3 Eu2 Ti1 72.87(5) . . ?
Ti3 Eu2 Ti4 54.63(6) . . ?
Ti3 Eu2 Ti2 44.80(5) . . ?
O1 Eu2 Ti1 60.1(2) . . ?
O1 Eu2 Ti4 100.2(2) . . ?
O1 Eu2 Ti2 84.5(2) . . ?
O1 Eu2 Ti3 125.9(2) . . ?
O1 Eu2 O6 135.7(3) . . ?
O1 Eu2 O24 150.3(3) . . ?
O1 Eu2 N1 70.9(3) . . ?
O1 Eu2 O5 69.3(3) . . ?
O1 Eu2 N4 89.5(3) . . ?
O6 Eu2 Ti1 103.6(2) . . ?
O6 Eu2 Ti4 60.8(2) . . ?
O6 Eu2 Ti2 121.1(2) . . ?
O6 Eu2 Ti3 77.9(2) . . ?
O6 Eu2 N1 69.7(3) . . ?
O6 Eu2 N4 90.1(3) . . ?
O22 Eu2 Ti1 25.9(2) . . ?
O22 Eu2 Ti4 24.87(19) . . ?
O22 Eu2 Ti2 73.43(19) . . ?
O22 Eu2 Ti3 73.00(19) . . ?
O22 Eu2 O1 75.4(3) . . ?
O22 Eu2 O6 78.5(3) . . ?
O22 Eu2 O24 131.8(3) . . ?
O22 Eu2 N1 79.8(3) . . ?
O22 Eu2 O5 126.2(3) . . ?
O22 Eu2 N4 142.6(3) . . ?
O24 Eu2 Ti1 138.3(2) . . ?
O24 Eu2 Ti4 107.1(2) . . ?
O24 Eu2 Ti2 92.4(2) . . ?
O24 Eu2 Ti3 65.5(2) . . ?
O24 Eu2 O6 70.1(3) . . ?
O24 Eu2 N1 119.5(3) . . ?
O24 Eu2 N4 74.1(3) . . ?
O9 Eu2 Ti1 70.7(2) . . ?
O9 Eu2 Ti4 71.7(2) . . ?
O9 Eu2 Ti2 23.8(2) . . ?
O9 Eu2 Ti3 25.3(2) . . ?
O9 Eu2 O1 108.2(3) . . ?
O9 Eu2 O6 102.9(3) . . ?
O9 Eu2 O22 82.1(3) . . ?
O9 Eu2 O24 70.8(3) . . ?
O9 Eu2 N1 161.5(3) . . ?
O9 Eu2 O5 72.3(3) . . ?
O9 Eu2 N4 135.3(3) . . ?
N1 Eu2 Ti1 94.1(2) . . ?
N1 Eu2 Ti4 90.1(2) . . ?
N1 Eu2 Ti2 147.5(3) . . ?
N1 Eu2 Ti3 141.1(2) . . ?
O5 Eu2 Ti1 100.29(19) . . ?
O5 Eu2 Ti4 136.58(19) . . ?
O5 Eu2 Ti2 64.08(19) . . ?
O5 Eu2 Ti3 96.4(2) . . ?
O5 Eu2 O6 152.3(3) . . ?
O5 Eu2 O24 82.8(3) . . ?
O5 Eu2 N1 122.3(3) . . ?
O5 Eu2 N4 76.7(3) . . ?
N4 Eu2 Ti1 147.4(2) . . ?
N4 Eu2 Ti4 146.6(2) . . ?
N4 Eu2 Ti2 140.0(2) . . ?
N4 Eu2 Ti3 139.5(2) . . ?
N4 Eu2 N1 62.8(3) . . ?
Eu1 Ti1 Eu2 106.88(6) . . ?
Ti4 Ti1 Eu1 67.55(7) . . ?
Ti4 Ti1 Eu2 67.67(7) . . ?
O4 Ti1 Eu1 163.0(3) . . ?
O4 Ti1 Eu2 79.6(2) . . ?
O4 Ti1 Ti4 128.9(3) . . ?
O4 Ti1 O21 79.5(4) . . ?
O14 Ti1 Eu1 30.7(3) . . ?
O14 Ti1 Eu2 99.4(3) . . ?
O14 Ti1 Ti4 40.4(3) . . ?
O14 Ti1 O4 165.7(4) . . ?
O14 Ti1 O22 80.5(3) . . ?
O14 Ti1 O19 87.4(4) . . ?
O14 Ti1 O21 88.1(4) . . ?
O22 Ti1 Eu1 102.0(2) . . ?
O22 Ti1 Eu2 32.4(3) . . ?
O22 Ti1 Ti4 41.3(2) . . ?
O22 Ti1 O4 91.8(3) . . ?
O22 Ti1 O19 164.2(4) . . ?
O22 Ti1 O21 88.6(4) . . ?
O17 Ti1 Eu1 73.5(3) . . ?
O17 Ti1 Eu2 70.3(3) . . ?
O17 Ti1 Ti4 108.8(3) . . ?
O17 Ti1 O4 94.7(4) . . ?
O17 Ti1 O14 98.4(4) . . ?
O17 Ti1 O22 99.0(4) . . ?
O17 Ti1 O19 92.8(5) . . ?
O17 Ti1 O21 170.7(4) . . ?
O19 Ti1 Eu1 71.2(3) . . ?
O19 Ti1 Eu2 162.5(3) . . ?
O19 Ti1 Ti4 124.5(3) . . ?
O19 Ti1 O4 97.8(4) . . ?
O19 Ti1 O21 80.9(4) . . ?
O21 Ti1 Eu1 110.4(3) . . ?
O21 Ti1 Eu2 115.3(3) . . ?
O21 Ti1 Ti4 80.4(3) . . ?
Eu1 Ti4 Eu2 107.00(6) . . ?
Ti1 Ti4 Eu1 67.68(7) . . ?
Ti1 Ti4 Eu2 67.76(7) . . ?
O12 Ti4 Eu1 156.3(3) . . ?
O12 Ti4 Eu2 78.6(2) . . ?
O12 Ti4 Ti1 133.6(3) . . ?
O12 Ti4 O7 81.7(4) . . ?
O14 Ti4 Eu1 30.3(3) . . ?
O14 Ti4 Eu2 100.0(3) . . ?
O14 Ti4 Ti1 41.1(3) . . ?
O14 Ti4 O12 173.3(4) . . ?
O14 Ti4 O22 82.2(3) . . ?
O14 Ti4 O7 92.9(4) . . ?
O14 Ti4 O2 92.1(4) . . ?
O18 Ti4 Eu1 71.3(3) . . ?
O18 Ti4 Eu2 71.7(3) . . ?
O18 Ti4 Ti1 108.1(3) . . ?
O18 Ti4 O12 89.6(4) . . ?
O18 Ti4 O14 96.2(4) . . ?
O18 Ti4 O22 99.6(4) . . ?
O18 Ti4 O7 169.2(4) . . ?
O18 Ti4 O2 90.4(4) . . ?
O22 Ti4 Eu1 102.9(2) . . ?
O22 Ti4 Eu2 31.8(2) . . ?
O22 Ti4 Ti1 42.3(2) . . ?
O22 Ti4 O12 93.6(4) . . ?
O22 Ti4 O7 87.3(4) . . ?
O22 Ti4 O2 168.9(4) . . ?
O7 Ti4 Eu1 115.5(3) . . ?
O7 Ti4 Eu2 112.3(3) . . ?
O7 Ti4 Ti1 82.6(3) . . ?
O2 Ti4 Eu1 75.7(3) . . ?
O2 Ti4 Eu2 159.3(3) . . ?
O2 Ti4 Ti1 129.8(3) . . ?
O2 Ti4 O12 91.2(4) . . ?
O2 Ti4 O7 83.5(4) . . ?
Eu2 Ti2 Eu1 106.66(6) . . ?
Ti3 Ti2 Eu1 67.29(7) . . ?
Ti3 Ti2 Eu2 67.45(7) . . ?
O16 Ti2 Eu1 111.3(2) . . ?
O16 Ti2 Eu2 116.5(2) . . ?
O16 Ti2 Ti3 82.8(3) . . ?
O20 Ti2 Eu1 31.0(2) . . ?
O20 Ti2 Eu2 101.4(2) . . ?
O20 Ti2 Ti3 41.5(2) . . ?
O20 Ti2 O16 87.9(4) . . ?
O20 Ti2 O26 167.4(4) . . ?
O20 Ti2 O11 94.7(3) . . ?
O26 Ti2 Eu1 161.6(3) . . ?
O26 Ti2 Eu2 75.4(3) . . ?
O26 Ti2 Ti3 128.2(3) . . ?
O26 Ti2 O16 82.8(4) . . ?
O17 Ti2 Eu1 72.5(3) . . ?
O17 Ti2 Eu2 70.5(3) . . ?
O17 Ti2 Ti3 107.8(3) . . ?
O17 Ti2 O16 169.3(4) . . ?
O17 Ti2 O20 98.9(4) . . ?
O17 Ti2 O26 91.6(4) . . ?
O17 Ti2 O9 96.1(4) . . ?
O17 Ti2 O11 88.6(4) . . ?
O9 Ti2 Eu1 100.5(3) . . ?
O9 Ti2 Eu2 30.3(3) . . ?
O9 Ti2 Ti3 41.5(2) . . ?
O9 Ti2 O16 93.1(4) . . ?
O9 Ti2 O20 81.8(3) . . ?
O9 Ti2 O26 90.1(4) . . ?
O9 Ti2 O11 174.6(4) . . ?
O11 Ti2 Eu1 78.1(3) . . ?
O11 Ti2 Eu2 155.2(3) . . ?
O11 Ti2 Ti3 134.1(3) . . ?
O11 Ti2 O16 82.6(4) . . ?
O11 Ti2 O26 92.6(4) . . ?
Eu2 Ti3 Eu1 107.29(6) . . ?
Ti2 Ti3 Eu1 68.12(7) . . ?
Ti2 Ti3 Eu2 67.75(7) . . ?
O10 Ti3 Eu1 113.8(2) . . ?
O10 Ti3 Eu2 111.9(2) . . ?
O10 Ti3 Ti2 80.2(2) . . ?
O18 Ti3 Eu1 71.3(3) . . ?
O18 Ti3 Eu2 72.5(3) . . ?
O18 Ti3 Ti2 109.1(3) . . ?
O18 Ti3 O10 170.7(4) . . ?
O18 Ti3 O20 98.6(4) . . ?
O18 Ti3 O13 93.4(4) . . ?
O18 Ti3 O9 98.6(4) . . ?
O18 Ti3 O23 93.7(4) . . ?
O20 Ti3 Eu1 31.5(3) . . ?
O20 Ti3 Eu2 101.9(2) . . ?
O20 Ti3 Ti2 41.8(2) . . ?
O20 Ti3 O10 88.6(4) . . ?
O20 Ti3 O13 164.5(4) . . ?
O20 Ti3 O9 80.9(3) . . ?
O20 Ti3 O23 92.6(3) . . ?
O13 Ti3 Eu1 163.5(3) . . ?
O13 Ti3 Eu2 72.4(3) . . ?
O13 Ti3 Ti2 124.5(3) . . ?
O13 Ti3 O10 80.6(4) . . ?
O9 Ti3 Eu1 100.3(3) . . ?
O9 Ti3 Eu2 31.5(3) . . ?
O9 Ti3 Ti2 40.4(2) . . ?
O9 Ti3 O10 88.2(4) . . ?
O9 Ti3 O13 87.7(4) . . ?
O9 Ti3 O23 166.8(4) . . ?
O23 Ti3 Eu1 79.1(3) . . ?
O23 Ti3 Eu2 161.2(3) . . ?
O23 Ti3 Ti2 130.2(3) . . ?
O23 Ti3 O10 80.1(4) . . ?
O23 Ti3 O13 96.3(4) . . ?
C40 O1 Eu2 143.7(9) . . ?
C40 O4 Ti1 128.6(8) . . ?
C22 O6 Eu2 140.7(8) . . ?
C42 O8 Eu1 131.6(8) . . ?
C36 O10 Ti3 126.6(9) . . ?
C22 O12 Ti4 125.8(8) . . ?
Ti1 O14 Eu1 124.7(4) . . ?
Ti4 O14 Eu1 125.8(4) . . ?
Ti4 O14 Ti1 98.5(4) . . ?
C36 O16 Ti2 123.8(9) . . ?
Ti3 O18 Ti4 142.6(5) . . ?
Ti2 O20 Eu1 124.1(4) . . ?
Ti3 O20 Eu1 123.4(4) . . ?
Ti3 O20 Ti2 96.7(4) . . ?
Ti1 O22 Eu2 121.7(4) . . ?
Ti4 O22 Eu2 123.4(4) . . ?
Ti4 O22 Ti1 96.5(4) . . ?
C30 O24 Eu2 130.5(8) . . ?
C32 O26 Ti2 134.5(10) . . ?
C30 O13 Ti3 134.2(8) . . ?
C44 O7 Ti4 123.6(8) . . ?
C70 O15 Eu1 130.5(8) . . ?
C42 O2 Ti4 134.5(9) . . ?
C78 C1 H1 119.5 . . ?
C78 C1 C59 121.1(13) . . ?
C59 C1 H1 119.5 . . ?
Ti1 O17 Ti2 143.5(5) . . ?
N1 C6 H6 117.3 . . ?
N1 C6 C12 125.5(13) . . ?
C12 C6 H6 117.3 . . ?
N4 C8 H8 116.8 . . ?
N4 C8 C62 126.5(12) . . ?
C62 C8 H8 116.8 . . ?
Ti2 O9 Eu2 126.0(4) . . ?
Ti2 O9 Ti3 98.1(4) . . ?
Ti3 O9 Eu2 123.2(4) . . ?
C70 O19 Ti1 136.5(9) . . ?
C6 N1 Eu2 121.5(8) . . ?
C6 N1 C58 116.8(11) . . ?
C58 N1 Eu2 121.7(9) . . ?
C16 C10 H10 120.3 . . ?
C88 C10 H10 120.3 . . ?
C88 C10 C16 119.4(13) . . ?
C6 C12 H12 121.0 . . ?
C6 C12 C102 118.0(12) . . ?
C102 C12 H12 121.0 . . ?
C32 O5 Eu2 136.1(9) . . ?
C8 N4 Eu2 119.3(8) . . ?
C8 N4 C100 117.2(10) . . ?
C100 N4 Eu2 123.1(8) . . ?
C44 O21 Ti1 128.4(9) . . ?
C104 O11 Ti2 132.4(8) . . ?
C10 C16 H16 120.0 . . ?
C78 C16 C10 120.0(13) . . ?
C78 C16 H16 120.0 . . ?
C68 O23 Ti3 130.3(8) . . ?
C4 C18 C43 120.0 . . ?
C4 C18 C44 120.8(8) . . ?
C43 C18 C44 119.1(8) . . ?
C18 C4 H4 120.0 . . ?
C105 C4 C18 120.0 . . ?
C105 C4 H4 120.0 . . ?
C4 C105 H105 120.0 . . ?
C28 C105 C4 120.0 . . ?
C28 C105 H105 120.0 . . ?
C105 C28 H28 120.0 . . ?
C105 C28 C112 120.0 . . ?
C112 C28 H28 120.0 . . ?
C28 C112 H112 120.0 . . ?
C28 C112 C43 120.0 . . ?
C43 C112 H112 120.0 . . ?
C18 C43 H43 120.0 . . ?
C112 C43 C18 120.0 . . ?
C112 C43 H43 120.0 . . ?
O6 C22 O12 127.0(11) . . ?
O6 C22 C56 117.2(11) . . ?
O12 C22 C56 115.8(12) . . ?
C31 N6 Eu1 120.6(8) . . ?
C79 N6 Eu1 117.7(8) . . ?
C79 N6 C31 117.4(11) . . ?
C34 C26 C76 120.0 . . ?
C34 C26 C104 121.1(7) . . ?
C76 C26 C104 118.4(7) . . ?
C26 C34 H34 120.0 . . ?
C26 C34 C73 120.0 . . ?
C73 C34 H34 120.0 . . ?
C34 C73 H73 120.0 . . ?
C113 C73 C34 120.0 . . ?
C113 C73 H73 120.0 . . ?
C73 C113 H113 120.0 . . ?
C90 C113 C73 120.0 . . ?
C90 C113 H113 120.0 . . ?
C113 C90 H90 120.0 . . ?
C113 C90 C76 120.0 . . ?
C76 C90 H90 120.0 . . ?
C26 C76 H76 120.0 . . ?
C90 C76 C26 120.0 . . ?
C90 C76 H76 120.0 . . ?
O24 C30 O13 127.3(11) . . ?
O24 C30 C82 116.3(11) . . ?
O24 C30 C82A 125.6(17) . . ?
O13 C30 C82 116.4(11) . . ?
O13 C30 C82A 107.1(17) . . ?
O26 C32 C94 112.4(14) . . ?
O26 C32 C94A 116.4(15) . . ?
O5 C32 O26 125.7(14) . . ?
O5 C32 C94 121.9(13) . . ?
O5 C32 C94A 117.1(13) . . ?
O10 C36 O16 126.2(15) . . ?
O10 C36 C108 115.2(12) . . ?
O16 C36 C108 118.6(12) . . ?
C108 C38 H38 120.0 . . ?
C108 C38 C86 120.0 . . ?
C86 C38 H38 120.0 . . ?
C38 C108 C36 119.5(9) . . ?
C99 C108 C36 120.5(9) . . ?
C99 C108 C38 120.0 . . ?
C108 C99 H99 120.0 . . ?
C14 C99 C108 120.0 . . ?
C14 C99 H99 120.0 . . ?
C99 C14 H14 120.0 . . ?
C99 C14 C33 120.0 . . ?
C33 C14 H14 120.0 . . ?
C14 C33 H33 120.0 . . ?
C14 C33 C86 120.0 . . ?
C86 C33 H33 120.0 . . ?
C38 C86 H86 120.0 . . ?
C33 C86 C38 120.0 . . ?
C33 C86 H86 120.0 . . ?
O1 C40 O4 123.1(12) . . ?
O1 C40 C48 121.1(11) . . ?
O4 C40 C48 115.8(10) . . ?
O8 C42 O2 126.4(11) . . ?
O8 C42 C52 121.0(11) . . ?
O8 C42 C109 111.2(14) . . ?
O2 C42 C52 112.4(11) . . ?
O2 C42 C109 121.6(15) . . ?
C104 O3 Eu1 142.8(8) . . ?
O7 C44 O21 124.4(12) . . ?
O7 C44 C18 117.4(11) . . ?
O21 C44 C18 118.2(11) . . ?
C41 N3 Eu1 119.7(10) . . ?
C41 N3 C23 119.5(13) . . ?
C23 N3 Eu1 119.0(8) . . ?
C81 C56 C22 120.3(8) . . ?
C81 C56 C60 120.0 . . ?
C60 C56 C22 119.7(8) . . ?
C56 C81 H81 120.0 . . ?
C56 C81 C9 120.0 . . ?
C9 C81 H81 120.0 . . ?
C81 C9 H9 120.0 . . ?
C81 C9 C15 120.0 . . ?
C15 C9 H9 120.0 . . ?
C9 C15 H15 120.0 . . ?
C9 C15 C106 120.0 . . ?
C106 C15 H15 120.0 . . ?
C15 C106 H106 120.0 . . ?
C60 C106 C15 120.0 . . ?
C60 C106 H106 120.0 . . ?
C56 C60 H60 120.0 . . ?
C106 C60 C56 120.0 . . ?
C106 C60 H60 120.0 . . ?
N1 C58 C100 115.8(11) . . ?
N1 C58 C19 122.8(12) . . ?
C19 C58 C100 121.4(11) . . ?
C8 C62 C67 116.3(11) . . ?
C8 C62 C49 127.1(11) . . ?
C67 C62 C49 116.6(9) . . ?
O23 C68 C78 119.8(12) . . ?
O23 C68 O25 122.0(11) . . ?
O25 C68 C78 118.2(11) . . ?
O15 C70 O19 125.2(13) . . ?
O15 C70 C20 124.1(13) . . ?
O15 C70 C20A 111.9(14) . . ?
O19 C70 C20 110.6(13) . . ?
O19 C70 C20A 122.8(14) . . ?
H74A C74 H74B 109.5 . . ?
H74A C74 H74C 109.5 . . ?
H74B C74 H74C 109.5 . . ?
C35 C74 H74A 109.5 . . ?
C35 C74 H74B 109.5 . . ?
C35 C74 H74C 109.5 . . ?
C1 C78 C16 119.0(11) . . ?
C1 C78 C68 120.3(12) . . ?
C16 C78 C68 120.7(12) . . ?
C72 C82 C30 118.5(9) . . ?
C72 C82 C92 120.0 . . ?
C92 C82 C30 121.5(9) . . ?
C82 C72 H72 120.0 . . ?
C82 C72 C98 120.0 . . ?
C98 C72 H72 120.0 . . ?
C72 C98 H98 120.0 . . ?
C96 C98 C72 120.0 . . ?
C96 C98 H98 120.0 . . ?
C98 C96 H96 120.0 . . ?
C98 C96 C50 120.0 . . ?
C50 C96 H96 120.0 . . ?
C96 C50 H50 120.0 . . ?
C92 C50 C96 120.0 . . ?
C92 C50 H50 120.0 . . ?
C82 C92 H92 120.0 . . ?
C50 C92 C82 120.0 . . ?
C50 C92 H92 120.0 . . ?
C20 C84 H84 120.0 . . ?
C20 C84 C101 120.0 . . ?
C101 C84 H84 120.0 . . ?
C84 C20 C70 119.9(12) . . ?
C84 C20 C64 120.0 . . ?
C64 C20 C70 120.1(12) . . ?
C20 C64 H64 120.0 . . ?
C66 C64 C20 120.0 . . ?
C66 C64 H64 120.0 . . ?
C64 C66 H66 120.0 . . ?
C64 C66 C51 120.0 . . ?
C51 C66 H66 120.0 . . ?
C66 C51 H51 120.0 . . ?
C66 C51 C101 120.0 . . ?
C101 C51 H51 120.0 . . ?
C84 C101 H101 120.0 . . ?
C51 C101 C84 120.0 . . ?
C51 C101 H101 120.0 . . ?
C10 C88 H88 120.1 . . ?
C59 C88 C10 119.8(13) . . ?
C59 C88 H88 120.1 . . ?
N4 C100 C58 116.3(10) . . ?
N4 C100 C57 120.9(10) . . ?
C57 C100 C58 122.8(10) . . ?
C12 C102 H102 120.9 . . ?
C12 C102 C19 118.1(11) . . ?
C19 C102 H102 120.9 . . ?
O11 C104 C26 118.1(11) . . ?
O3 C104 O11 122.4(12) . . ?
O3 C104 C26 119.5(10) . . ?
C68 O25 Eu1 143.2(8) . . ?
C61 C110 C77 116.3(14) . . ?
C61 C110 C39 109.8(16) . . ?
C61 C110 C49 118.6(11) . . ?
C77 C110 C49 82.8(11) . . ?
C39 C110 C77 114.1(12) . . ?
C39 C110 C49 113.1(13) . . ?
C100 C57 H57 119.5 . . ?
C67 C57 C100 121.0(10) . . ?
C67 C57 H57 119.5 . . ?
C1 C59 H59 119.7 . . ?
C88 C59 C1 120.7(15) . . ?
C88 C59 H59 119.7 . . ?
C110 C61 H61A 109.5 . . ?
C110 C61 H61B 109.5 . . ?
C110 C61 H61C 109.5 . . ?
H61A C61 H61B 109.5 . . ?
H61A C61 H61C 109.5 . . ?
H61B C61 H61C 109.5 . . ?
N6 C31 C5 121.5(11) . . ?
N6 C31 C23 116.4(11) . . ?
C5 C31 C23 122.0(11) . . ?
H2A C2 H2B 111.7 . . ?
C77 C2 H2A 114.7 . . ?
C77 C2 H2B 114.7 . . ?
C49 C2 H2A 114.7 . . ?
C49 C2 H2B 114.7 . . ?
C49 C2 C77 83.9(11) . . ?
C5 C65 C85 125.9(19) . . ?
C5 C65 C87 117(2) . . ?
C87 C65 C85 116.5(18) . . ?
C62 C67 C83 117.7(10) . . ?
C57 C67 C62 118.1(9) . . ?
C57 C67 C83 124.2(10) . . ?
C94 C69 H69 120.0 . . ?
C94 C69 C53 120.0 . . ?
C53 C69 H69 120.0 . . ?
C69 C94 C32 118.7(13) . . ?
C46 C94 C32 120.6(13) . . ?
C46 C94 C69 120.0 . . ?
C94 C46 H46 120.0 . . ?
C94 C46 C93 120.0 . . ?
C93 C46 H46 120.0 . . ?
C46 C93 H93 120.0 . . ?
C46 C93 C47 120.0 . . ?
C47 C93 H93 120.0 . . ?
C93 C47 H47 120.0 . . ?
C53 C47 C93 120.0 . . ?
C53 C47 H47 120.0 . . ?
C69 C53 H53 120.0 . . ?
C47 C53 C69 120.0 . . ?
C47 C53 H53 120.0 . . ?
C74 C35 C75 101(2) . . ?
C74 C35 C97 111(2) . . ?
C71 C35 C74 112(2) . . ?
C71 C35 C75 116(3) . . ?
C71 C35 C97 126(3) . . ?
C97 C35 C75 84.7(17) . . ?
C35 C71 H71A 109.5 . . ?
C35 C71 H71B 109.5 . . ?
C35 C71 H71C 109.5 . . ?
H71A C71 H71B 109.5 . . ?
H71A C71 H71C 109.5 . . ?
H71B C71 H71C 109.5 . . ?
C91 C37 H37 120.3 . . ?
C91 C37 C23 119.5(14) . . ?
C23 C37 H37 120.3 . . ?
C35 C75 H75 116.3 . . ?
C85 C75 C35 106(2) . . ?
C85 C75 H75 116.3 . . ?
C85 C75 C7 110(2) . . ?
C7 C75 C35 87.5(18) . . ?
C7 C75 H75 116.3 . . ?
C58 C19 C102 118.6(11) . . ?
C58 C19 H19 120.7 . . ?
C102 C19 H19 120.7 . . ?
C110 C77 H77 113.9 . . ?
C2 C77 C110 88.1(11) . . ?
C2 C77 H77 113.9 . . ?
C83 C77 C110 114.1(12) . . ?
C83 C77 C2 110.3(14) . . ?
C83 C77 H77 113.9 . . ?
C110 C39 H39A 109.5 . . ?
C110 C39 H39B 109.5 . . ?
C110 C39 H39C 109.5 . . ?
H39A C39 H39B 109.5 . . ?
H39A C39 H39C 109.5 . . ?
H39B C39 H39C 109.5 . . ?
N6 C79 H79 117.9 . . ?
N6 C79 H79A 117.8 . . ?
N6 C79 C87 124.2(14) . . ?
N6 C79 C87A 124.3(13) . . ?
C87 C79 H79 117.9 . . ?
C87A C79 H79A 117.8 . . ?
C31 C5 H5A 120.1 . . ?
C31 C5 H5B 119.9 . . ?
C65 C5 C31 119.8(14) . . ?
C65 C5 H5A 120.1 . . ?
C65A C5 C31 120.3(13) . . ?
C65A C5 H5B 119.9 . . ?
N3 C41 H41 118.7 . . ?
N3 C41 C3 122.6(15) . . ?
C3 C41 H41 118.7 . . ?
C67 C83 C77 109.4(10) . . ?
C67 C83 H83A 109.8 . . ?
C67 C83 H83B 109.8 . . ?
C77 C83 H83A 109.8 . . ?
C77 C83 H83B 109.8 . . ?
H83A C83 H83B 108.2 . . ?
C65 C85 H85A 108.6 . . ?
C65 C85 H85B 108.6 . . ?
C75 C85 C65 115(2) . . ?
C75 C85 H85A 108.6 . . ?
C75 C85 H85B 108.6 . . ?
H85A C85 H85B 107.6 . . ?
C65 C87 C97 115.9(19) . . ?
C79 C87 C65 115(2) . . ?
C79 C87 C97 124.5(18) . . ?
C52 C11 H11 120.0 . . ?
C52 C11 C25 120.0 . . ?
C25 C11 H11 120.0 . . ?
C11 C52 C42 120.4(10) . . ?
C21 C52 C42 119.6(10) . . ?
C21 C52 C11 120.0 . . ?
C52 C21 H21 120.0 . . ?
C63 C21 C52 120.0 . . ?
C63 C21 H21 120.0 . . ?
C21 C63 H63 120.0 . . ?
C21 C63 C45 120.0 . . ?
C45 C63 H63 120.0 . . ?
C63 C45 H45 120.0 . . ?
C25 C45 C63 120.0 . . ?
C25 C45 H45 120.0 . . ?
C11 C25 H25 120.0 . . ?
C45 C25 C11 120.0 . . ?
C45 C25 H25 120.0 . . ?
C37 C91 H91 120.3 . . ?
C3 C91 C37 119.3(13) . . ?
C3 C91 H91 120.3 . . ?
N3 C23 C31 117.0(11) . . ?
N3 C23 C37 119.5(12) . . ?
C37 C23 C31 123.6(12) . . ?
C24 C95 H95 120.0 . . ?
C24 C95 C48 120.0 . . ?
C48 C95 H95 120.0 . . ?
C95 C24 H24 120.0 . . ?
C95 C24 C54 120.0 . . ?
C54 C24 H24 120.0 . . ?
C24 C54 H54 120.0 . . ?
C27 C54 C24 120.0 . . ?
C27 C54 H54 120.0 . . ?
C54 C27 H27 120.0 . . ?
C54 C27 C29 120.0 . . ?
C29 C27 H27 120.0 . . ?
C27 C29 H29 120.0 . . ?
C48 C29 C27 120.0 . . ?
C48 C29 H29 120.0 . . ?
C95 C48 C40 121.9(7) . . ?
C29 C48 C40 118.0(7) . . ?
C29 C48 C95 120.0 . . ?
C41 C3 H3 120.4 . . ?
C91 C3 C41 119.1(15) . . ?
C91 C3 H3 120.4 . . ?
C35 C97 H97 116.4 . . ?
C35 C97 C7 86.0(18) . . ?
C87 C97 C35 110(2) . . ?
C87 C97 H97 116.4 . . ?
C87 C97 C7 108(2) . . ?
C7 C97 H97 116.4 . . ?
C62 C49 C110 110.6(10) . . ?
C62 C49 C2 107.8(11) . . ?
C62 C49 H49 115.4 . . ?
C110 C49 H49 115.4 . . ?
C2 C49 C110 89.4(11) . . ?
C2 C49 H49 115.4 . . ?
C109 C107 H107 120.0 . . ?
C109 C107 C13 120.0 . . ?
C13 C107 H107 120.0 . . ?
C107 C109 C42 118.6(18) . . ?
C111 C109 C42 120.5(17) . . ?
C111 C109 C107 120.0 . . ?
C109 C111 H111 120.0 . . ?
C109 C111 C55 120.0 . . ?
C55 C111 H111 120.0 . . ?
C111 C55 H55 120.0 . . ?
C111 C55 C103 120.0 . . ?
C103 C55 H55 120.0 . . ?
C55 C103 H103 120.0 . . ?
C13 C103 C55 120.0 . . ?
C13 C103 H103 120.0 . . ?
C107 C13 H13 120.0 . . ?
C103 C13 C107 120.0 . . ?
C103 C13 H13 120.0 . . ?
C75 C7 C97 87.9(19) . . ?
C75 C7 H7A 114.0 . . ?
C75 C7 H7B 114.0 . . ?
C97 C7 H7A 114.0 . . ?
C97 C7 H7B 114.0 . . ?
H7A C7 H7B 111.2 . . ?
C94A C69A H69A 120.0 . . ?
C94A C69A C53A 120.0 . . ?
C53A C69A H69A 120.0 . . ?
C69A C94A C32 119.6(15) . . ?
C69A C94A C46A 120.0 . . ?
C46A C94A C32 120.1(14) . . ?
C94A C46A H46A 120.0 . . ?
C93A C46A C94A 120.0 . . ?
C93A C46A H46A 120.0 . . ?
C46A C93A H93A 120.0 . . ?
C47A C93A C46A 120.0 . . ?
C47A C93A H93A 120.0 . . ?
C93A C47A H47A 120.0 . . ?
C93A C47A C53A 120.0 . . ?
C53A C47A H47A 120.0 . . ?
C69A C53A H53A 120.0 . . ?
C47A C53A C69A 120.0 . . ?
C47A C53A H53A 120.0 . . ?
C64A C20A C70 121.6(17) . . ?
C64A C20A C84A 119.3(15) . . ?
C84A C20A C70 119.1(17) . . ?
C20A C64A H64A 120.4 . . ?
C20A C64A C66A 119.2(18) . . ?
C66A C64A H64A 120.4 . . ?
C64A C66A H66A 120.0 . . ?
C51A C66A C64A 119.9(19) . . ?
C51A C66A H66A 120.0 . . ?
C20A C84A H84A 119.2 . . ?
C20A C84A C114 121.5(18) . . ?
C114 C84A H84A 119.2 . . ?
C84A C114 H114 120.8 . . ?
C51A C114 C84A 118.5(19) . . ?
C51A C114 H114 120.8 . . ?
C66A C51A C114 121.5(19) . . ?
C66A C51A H51A 119.2 . . ?
C114 C51A H51A 119.2 . . ?
C72A C82A C30 121(2) . . ?
C72A C82A C92A 120.0 . . ?
C92A C82A C30 119(2) . . ?
C82A C72A H72A 120.0 . . ?
C98A C72A C82A 120.0 . . ?
C98A C72A H72A 120.0 . . ?
C72A C98A H98A 120.0 . . ?
C72A C98A C96A 120.0 . . ?
C96A C98A H98A 120.0 . . ?
C98A C96A H96A 120.0 . . ?
C50A C96A C98A 120.0 . . ?
C50A C96A H96A 120.0 . . ?
C96A C50A H50A 120.0 . . ?
C96A C50A C92A 120.0 . . ?
C92A C50A H50A 120.0 . . ?
C82A C92A H92A 120.0 . . ?
C50A C92A C82A 120.0 . . ?
C50A C92A H92A 120.0 . . ?
H74D C74A H74E 109.5 . . ?
H74D C74A H74F 109.5 . . ?
H74E C74A H74F 109.5 . . ?
C35A C74A H74D 109.5 . . ?
C35A C74A H74E 109.5 . . ?
C35A C74A H74F 109.5 . . ?
C74A C35A C75A 106.1(19) . . ?
C74A C35A C97A 108.5(17) . . ?
C71A C35A C74A 112.2(19) . . ?
C71A C35A C75A 118(2) . . ?
C71A C35A C97A 124(2) . . ?
C97A C35A C75A 84.7(15) . . ?
C35A C71A H71D 109.5 . . ?
C35A C71A H71E 109.5 . . ?
C35A C71A H71F 109.5 . . ?
H71D C71A H71E 109.5 . . ?
H71D C71A H71F 109.5 . . ?
H71E C71A H71F 109.5 . . ?
C35A C75A H75A 116.0 . . ?
C85A C75A C35A 108(2) . . ?
C85A C75A H75A 116.0 . . ?
C7A C75A C35A 88.7(15) . . ?
C7A C75A H75A 116.0 . . ?
C7A C75A C85A 109(2) . . ?
C75A C85A H85C 109.0 . . ?
C75A C85A H85D 109.0 . . ?
C75A C85A C65A 113.0(17) . . ?
H85C C85A H85D 107.8 . . ?
C65A C85A H85C 109.0 . . ?
C65A C85A H85D 109.0 . . ?
C35A C97A H97A 117.4 . . ?
C35A C97A C7A 86.2(15) . . ?
C7A C97A H97A 117.4 . . ?
C87A C97A C35A 106.3(17) . . ?
C87A C97A H97A 117.4 . . ?
C87A C97A C7A 107.7(17) . . ?
C75A C7A C97A 88.1(17) . . ?
C75A C7A H7AA 114.0 . . ?
C75A C7A H7AB 114.0 . . ?
C97A C7A H7AA 114.0 . . ?
C97A C7A H7AB 114.0 . . ?
H7AA C7A H7AB 111.2 . . ?
C5 C65A C85A 122.9(17) . . ?
C5 C65A C87A 117.1(17) . . ?
C87A C65A C85A 117.0(16) . . ?
C79 C87A C97A 125.5(15) . . ?
C79 C87A C65A 117.0(16) . . ?
C65A C87A C97A 117.5(15) . . ?

loop_
_geom_bond_atom_site_label_1
_geom_bond_atom_site_label_2
_geom_bond_distance
_geom_bond_site_symmetry_2
_geom_bond_publ_flag
Eu1 Ti1 3.750(2) . ?
Eu1 Ti4 3.746(2) . ?
Eu1 Ti2 3.775(2) . ?
Eu1 Ti3 3.753(2) . ?
Eu1 O8 2.453(9) . ?
Eu1 O14 2.330(8) . ?
Eu1 O20 2.351(8) . ?
Eu1 O15 2.416(9) . ?
Eu1 N6 2.568(11) . ?
Eu1 O3 2.422(10) . ?
Eu1 N3 2.599(12) . ?
Eu1 O25 2.366(9) . ?
Eu2 Ti1 3.766(2) . ?
Eu2 Ti4 3.764(2) . ?
Eu2 Ti2 3.751(2) . ?
Eu2 Ti3 3.743(2) . ?
Eu2 O1 2.375(10) . ?
Eu2 O6 2.414(8) . ?
Eu2 O22 2.373(8) . ?
Eu2 O24 2.400(9) . ?
Eu2 O9 2.336(8) . ?
Eu2 N1 2.617(11) . ?
Eu2 O5 2.380(8) . ?
Eu2 N4 2.557(9) . ?
Ti1 Ti4 2.855(3) . ?
Ti1 O4 2.021(8) . ?
Ti1 O14 1.898(8) . ?
Ti1 O22 1.932(8) . ?
Ti1 O17 1.782(10) . ?
Ti1 O19 2.022(9) . ?
Ti1 O21 2.090(10) . ?
Ti4 O12 2.045(8) . ?
Ti4 O14 1.871(9) . ?
Ti4 O18 1.841(10) . ?
Ti4 O22 1.895(8) . ?
Ti4 O7 2.138(10) . ?
Ti4 O2 2.015(10) . ?
Ti2 Ti3 2.856(3) . ?
Ti2 O16 2.110(10) . ?
Ti2 O20 1.916(8) . ?
Ti2 O26 2.034(9) . ?
Ti2 O17 1.834(10) . ?
Ti2 O9 1.868(8) . ?
Ti2 O11 2.031(9) . ?
Ti3 O10 2.122(11) . ?
Ti3 O18 1.796(10) . ?
Ti3 O20 1.905(8) . ?
Ti3 O13 2.021(9) . ?
Ti3 O9 1.913(8) . ?
Ti3 O23 2.016(8) . ?
O1 C40 1.244(16) . ?
O4 C40 1.317(15) . ?
O6 C22 1.248(17) . ?
O8 C42 1.230(15) . ?
O10 C36 1.252(18) . ?
O12 C22 1.266(17) . ?
O16 C36 1.254(17) . ?
O24 C30 1.237(15) . ?
O26 C32 1.272(16) . ?
O13 C30 1.279(15) . ?
O7 C44 1.258(16) . ?
O15 C70 1.247(16) . ?
O2 C42 1.275(15) . ?
C1 H1 0.9500 . ?
C1 C78 1.358(19) . ?
C1 C59 1.380(19) . ?
C6 H6 0.9500 . ?
C6 N1 1.330(18) . ?
C6 C12 1.343(19) . ?
C8 H8 0.9500 . ?
C8 N4 1.337(17) . ?
C8 C62 1.369(16) . ?
O19 C70 1.269(16) . ?
N1 C58 1.344(15) . ?
C10 H10 0.9500 . ?
C10 C16 1.406(19) . ?
C10 C88 1.38(2) . ?
C12 H12 0.9500 . ?
C12 C102 1.392(18) . ?
O5 C32 1.249(18) . ?
N4 C100 1.357(14) . ?
O21 C44 1.271(16) . ?
O11 C104 1.274(15) . ?
C16 H16 0.9500 . ?
C16 C78 1.383(18) . ?
O23 C68 1.242(15) . ?
C18 C4 1.3900 . ?
C18 C43 1.3900 . ?
C18 C44 1.474(13) . ?
C4 H4 0.9500 . ?
C4 C105 1.3900 . ?
C105 H105 0.9500 . ?
C105 C28 1.3900 . ?
C28 H28 0.9500 . ?
C28 C112 1.3900 . ?
C112 H112 0.9500 . ?
C112 C43 1.3900 . ?
C43 H43 0.9500 . ?
C22 C56 1.510(13) . ?
N6 C31 1.331(16) . ?
N6 C79 1.320(17) . ?
C26 C34 1.3900 . ?
C26 C76 1.3900 . ?
C26 C104 1.477(14) . ?
C34 H34 0.9500 . ?
C34 C73 1.3900 . ?
C73 H73 0.9500 . ?
C73 C113 1.3900 . ?
C113 H113 0.9500 . ?
C113 C90 1.3900 . ?
C90 H90 0.9500 . ?
C90 C76 1.3900 . ?
C76 H76 0.9500 . ?
C30 C82 1.505(14) . ?
C30 C82A 1.48(2) . ?
C32 C94 1.494(19) . ?
C32 C94A 1.53(2) . ?
C36 C108 1.504(18) . ?
C38 H38 0.9500 . ?
C38 C108 1.3900 . ?
C38 C86 1.3900 . ?
C108 C99 1.3900 . ?
C99 H99 0.9500 . ?
C99 C14 1.3900 . ?
C14 H14 0.9500 . ?
C14 C33 1.3900 . ?
C33 H33 0.9500 . ?
C33 C86 1.3900 . ?
C86 H86 0.9500 . ?
C40 C48 1.473(14) . ?
C42 C52 1.483(15) . ?
C42 C109 1.45(2) . ?
O3 C104 1.272(16) . ?
N3 C41 1.348(19) . ?
N3 C23 1.357(18) . ?
C56 C81 1.3900 . ?
C56 C60 1.3900 . ?
C81 H81 0.9500 . ?
C81 C9 1.3900 . ?
C9 H9 0.9500 . ?
C9 C15 1.3900 . ?
C15 H15 0.9500 . ?
C15 C106 1.3900 . ?
C106 H106 0.9500 . ?
C106 C60 1.3900 . ?
C60 H60 0.9500 . ?
C58 C100 1.506(16) . ?
C58 C19 1.370(17) . ?
C62 C67 1.431(16) . ?
C62 C49 1.478(17) . ?
C68 C78 1.488(16) . ?
C68 O25 1.285(17) . ?
C70 C20 1.505(17) . ?
C70 C20A 1.50(2) . ?
C74 H74A 0.9800 . ?
C74 H74B 0.9800 . ?
C74 H74C 0.9800 . ?
C74 C35 1.56(3) . ?
C82 C72 1.3900 . ?
C82 C92 1.3900 . ?
C72 H72 0.9500 . ?
C72 C98 1.3900 . ?
C98 H98 0.9500 . ?
C98 C96 1.3900 . ?
C96 H96 0.9500 . ?
C96 C50 1.3900 . ?
C50 H50 0.9500 . ?
C50 C92 1.3900 . ?
C92 H92 0.9500 . ?
C84 H84 0.9500 . ?
C84 C20 1.3900 . ?
C84 C101 1.3900 . ?
C20 C64 1.3900 . ?
C64 H64 0.9500 . ?
C64 C66 1.3900 . ?
C66 H66 0.9500 . ?
C66 C51 1.3900 . ?
C51 H51 0.9500 . ?
C51 C101 1.3900 . ?
C101 H101 0.9500 . ?
C88 H88 0.9500 . ?
C88 C59 1.36(2) . ?
C100 C57 1.402(15) . ?
C102 H102 0.9500 . ?
C102 C19 1.404(18) . ?
C110 C61 1.51(2) . ?
C110 C77 1.58(2) . ?
C110 C39 1.53(2) . ?
C110 C49 1.58(2) . ?
C57 H57 0.9500 . ?
C57 C67 1.374(17) . ?
C59 H59 0.9500 . ?
C61 H61A 0.9800 . ?
C61 H61B 0.9800 . ?
C61 H61C 0.9800 . ?
C31 C5 1.402(17) . ?
C31 C23 1.459(17) . ?
C2 H2A 0.9900 . ?
C2 H2B 0.9900 . ?
C2 C77 1.59(2) . ?
C2 C49 1.549(17) . ?
C65 C5 1.34(2) . ?
C65 C85 1.52(3) . ?
C65 C87 1.41(3) . ?
C67 C83 1.511(15) . ?
C69 H69 0.9500 . ?
C69 C94 1.3900 . ?
C69 C53 1.3900 . ?
C94 C46 1.3900 . ?
C46 H46 0.9500 . ?
C46 C93 1.3900 . ?
C93 H93 0.9500 . ?
C93 C47 1.3900 . ?
C47 H47 0.9500 . ?
C47 C53 1.3900 . ?
C53 H53 0.9500 . ?
C35 C71 1.44(3) . ?
C35 C75 1.63(4) . ?
C35 C97 1.59(3) . ?
C71 H71A 0.9800 . ?
C71 H71B 0.9800 . ?
C71 H71C 0.9800 . ?
C37 H37 0.9500 . ?
C37 C91 1.40(2) . ?
C37 C23 1.418(17) . ?
C75 H75 1.0000 . ?
C75 C85 1.50(3) . ?
C75 C7 1.52(4) . ?
C19 H19 0.9500 . ?
C77 H77 1.0000 . ?
C77 C83 1.51(2) . ?
C39 H39A 0.9800 . ?
C39 H39B 0.9800 . ?
C39 H39C 0.9800 . ?
C79 H79 0.9500 . ?
C79 H79A 0.9500 . ?
C79 C87 1.40(2) . ?
C79 C87A 1.39(2) . ?
C5 H5A 0.9500 . ?
C5 H5B 0.9500 . ?
C5 C65A 1.35(2) . ?
C41 H41 0.9500 . ?
C41 C3 1.39(2) . ?
C83 H83A 0.9900 . ?
C83 H83B 0.9900 . ?
C85 H85A 0.9900 . ?
C85 H85B 0.9900 . ?
C87 C97 1.51(2) . ?
C11 H11 0.9500 . ?
C11 C52 1.3900 . ?
C11 C25 1.3900 . ?
C52 C21 1.3900 . ?
C21 H21 0.9500 . ?
C21 C63 1.3900 . ?
C63 H63 0.9500 . ?
C63 C45 1.3900 . ?
C45 H45 0.9500 . ?
C45 C25 1.3900 . ?
C25 H25 0.9500 . ?
C91 H91 0.9500 . ?
C91 C3 1.35(2) . ?
C95 H95 0.9500 . ?
C95 C24 1.3900 . ?
C95 C48 1.3900 . ?
C24 H24 0.9500 . ?
C24 C54 1.3900 . ?
C54 H54 0.9500 . ?
C54 C27 1.3900 . ?
C27 H27 0.9500 . ?
C27 C29 1.3900 . ?
C29 H29 0.9500 . ?
C29 C48 1.3900 . ?
C3 H3 0.9500 . ?
C97 H97 1.0000 . ?
C97 C7 1.60(3) . ?
C49 H49 1.0000 . ?
C107 H107 0.9500 . ?
C107 C109 1.3900 . ?
C107 C13 1.3900 . ?
C109 C111 1.3900 . ?
C111 H111 0.9500 . ?
C111 C55 1.3900 . ?
C55 H55 0.9500 . ?
C55 C103 1.3900 . ?
C103 H103 0.9500 . ?
C103 C13 1.3900 . ?
C13 H13 0.9500 . ?
C7 H7A 0.9900 . ?
C7 H7B 0.9900 . ?
C69A H69A 0.9500 . ?
C69A C94A 1.3900 . ?
C69A C53A 1.3900 . ?
C94A C46A 1.3900 . ?
C46A H46A 0.9500 . ?
C46A C93A 1.3900 . ?
C93A H93A 0.9500 . ?
C93A C47A 1.3900 . ?
C47A H47A 0.9500 . ?
C47A C53A 1.3900 . ?
C53A H53A 0.9500 . ?
C20A C64A 1.384(19) . ?
C20A C84A 1.372(19) . ?
C64A H64A 0.9500 . ?
C64A C66A 1.390(19) . ?
C66A H66A 0.9500 . ?
C66A C51A 1.37(3) . ?
C84A H84A 0.9500 . ?
C84A C114 1.382(19) . ?
C114 H114 0.9500 . ?
C114 C51A 1.36(3) . ?
C51A H51A 0.9500 . ?
C82A C72A 1.3900 . ?
C82A C92A 1.3900 . ?
C72A H72A 0.9500 . ?
C72A C98A 1.3900 . ?
C98A H98A 0.9500 . ?
C98A C96A 1.3900 . ?
C96A H96A 0.9500 . ?
C96A C50A 1.3900 . ?
C50A H50A 0.9500 . ?
C50A C92A 1.3900 . ?
C92A H92A 0.9500 . ?
C74A H74D 0.9800 . ?
C74A H74E 0.9800 . ?
C74A H74F 0.9800 . ?
C74A C35A 1.56(3) . ?
C35A C71A 1.43(3) . ?
C35A C75A 1.62(3) . ?
C35A C97A 1.60(2) . ?
C71A H71D 0.9800 . ?
C71A H71E 0.9800 . ?
C71A H71F 0.9800 . ?
C75A H75A 1.0000 . ?
C75A C85A 1.51(3) . ?
C75A C7A 1.51(3) . ?
C85A H85C 0.9900 . ?
C85A H85D 0.9900 . ?
C85A C65A 1.52(2) . ?
C97A H97A 1.0000 . ?
C97A C7A 1.60(3) . ?
C97A C87A 1.50(2) . ?
C7A H7AA 0.9900 . ?
C7A H7AB 0.9900 . ?
C65A C87A 1.40(2) . ?

loop_
_geom_torsion_atom_site_label_1
_geom_torsion_atom_site_label_2
_geom_torsion_atom_site_label_3
_geom_torsion_atom_site_label_4
_geom_torsion
_geom_torsion_site_symmetry_1
_geom_torsion_site_symmetry_2
_geom_torsion_site_symmetry_3
_geom_torsion_site_symmetry_4
_geom_torsion_publ_flag
Eu1 Ti1 O14 Ti4 145.3(8) . . . . ?
Eu1 Ti1 O17 Ti2 -53.4(8) . . . . ?
Eu1 Ti4 O14 Ti1 -144.8(8) . . . . ?
Eu1 Ti4 O18 Ti3 59.3(8) . . . . ?
Eu1 Ti4 O22 Eu2 -101.5(4) . . . . ?
Eu1 Ti4 O22 Ti1 33.6(3) . . . . ?
Eu1 Ti2 O17 Ti1 53.3(9) . . . . ?
Eu1 Ti2 O9 Eu2 -105.1(5) . . . . ?
Eu1 Ti2 O9 Ti3 36.8(4) . . . . ?
Eu1 Ti3 O18 Ti4 -59.1(8) . . . . ?
Eu1 O8 C42 O2 33.8(18) . . . . ?
Eu1 O8 C42 C52 -152.5(11) . . . . ?
Eu1 O8 C42 C109 -135.7(17) . . . . ?
Eu1 O15 C70 O19 -8(2) . . . . ?
Eu1 O15 C70 C20 171.2(17) . . . . ?
Eu1 O15 C70 C20A 169.8(17) . . . . ?
Eu1 N6 C31 C5 154.8(10) . . . . ?
Eu1 N6 C31 C23 -21.4(16) . . . . ?
Eu1 N6 C79 C87 -159(3) . . . . ?
Eu1 N6 C79 C87A -153(2) . . . . ?
Eu1 O3 C104 O11 -2(2) . . . . ?
Eu1 O3 C104 C26 178.1(9) . . . . ?
Eu1 N3 C41 C3 166.5(13) . . . . ?
Eu1 N3 C23 C31 12.9(17) . . . . ?
Eu1 N3 C23 C37 -167.1(12) . . . . ?
Eu2 Ti1 O14 Eu1 -107.3(4) . . . . ?
Eu2 Ti1 O14 Ti4 38.0(4) . . . . ?
Eu2 Ti1 O17 Ti2 61.9(8) . . . . ?
Eu2 Ti4 O14 Eu1 106.6(5) . . . . ?
Eu2 Ti4 O14 Ti1 -38.1(4) . . . . ?
Eu2 Ti4 O18 Ti3 -56.6(8) . . . . ?
Eu2 Ti4 O22 Ti1 135.1(6) . . . . ?
Eu2 Ti2 O17 Ti1 -62.2(8) . . . . ?
Eu2 Ti2 O9 Ti3 141.9(8) . . . . ?
Eu2 Ti3 O18 Ti4 56.7(8) . . . . ?
Eu2 O1 C40 O4 -29(2) . . . . ?
Eu2 O1 C40 C48 152.6(10) . . . . ?
Eu2 O6 C22 O12 3(2) . . . . ?
Eu2 O6 C22 C56 -176.6(7) . . . . ?
Eu2 O24 C30 O13 15(2) . . . . ?
Eu2 O24 C30 C82 -168.9(11) . . . . ?
Eu2 O24 C30 C82A -169(3) . . . . ?
Eu2 N1 C58 C100 2.8(16) . . . . ?
Eu2 N1 C58 C19 -174.9(10) . . . . ?
Eu2 O5 C32 O26 -22(3) . . . . ?
Eu2 O5 C32 C94 160.6(18) . . . . ?
Eu2 O5 C32 C94A 147.6(17) . . . . ?
Eu2 N4 C100 C58 6.2(15) . . . . ?
Eu2 N4 C100 C57 -172.4(10) . . . . ?
Ti1 Ti4 O14 Eu1 144.8(8) . . . . ?
Ti1 Ti4 O18 Ti3 1.5(9) . . . . ?
Ti1 Ti4 O22 Eu2 -135.1(6) . . . . ?
Ti1 O4 C40 O1 0.8(18) . . . . ?
Ti1 O4 C40 C48 178.9(7) . . . . ?
Ti1 O19 C70 O15 -33(2) . . . . ?
Ti1 O19 C70 C20 147.5(17) . . . . ?
Ti1 O19 C70 C20A 149(2) . . . . ?
Ti1 O21 C44 O7 -5.4(17) . . . . ?
Ti1 O21 C44 C18 174.8(7) . . . . ?
Ti4 Ti1 O14 Eu1 -145.3(8) . . . . ?
Ti4 Ti1 O17 Ti2 5.2(10) . . . . ?
Ti4 O12 C22 O6 27.2(18) . . . . ?
Ti4 O12 C22 C56 -153.2(8) . . . . ?
Ti4 O7 C44 O21 -2.0(16) . . . . ?
Ti4 O7 C44 C18 177.8(7) . . . . ?
Ti4 O2 C42 O8 -2(2) . . . . ?
Ti4 O2 C42 C52 -176.4(12) . . . . ?
Ti4 O2 C42 C109 166.3(18) . . . . ?
Ti2 Ti3 O18 Ti4 -1.4(10) . . . . ?
Ti2 O16 C36 O10 1.9(18) . . . . ?
Ti2 O16 C36 C108 -179.2(7) . . . . ?
Ti2 O26 C32 O5 -4(3) . . . . ?
Ti2 O26 C32 C94 174.0(16) . . . . ?
Ti2 O26 C32 C94A -173.3(17) . . . . ?
Ti2 O11 C104 C26 162.1(8) . . . . ?
Ti2 O11 C104 O3 -18(2) . . . . ?
Ti3 Ti2 O17 Ti1 -5.0(10) . . . . ?
Ti3 Ti2 O9 Eu2 -141.9(8) . . . . ?
Ti3 O10 C36 O16 4.3(19) . . . . ?
Ti3 O10 C36 C108 -174.6(7) . . . . ?
Ti3 O13 C30 O24 26(2) . . . . ?
Ti3 O13 C30 C82 -150.6(13) . . . . ?
Ti3 O13 C30 C82A -151(3) . . . . ?
Ti3 O23 C68 C78 178.8(8) . . . . ?
Ti3 O23 C68 O25 0.9(18) . . . . ?
O1 C40 C48 C95 179.2(10) . . . . ?
O1 C40 C48 C29 2.7(15) . . . . ?
O4 Ti1 O14 Eu1 168.0(12) . . . . ?
O4 Ti1 O14 Ti4 -46.7(17) . . . . ?
O4 Ti1 O17 Ti2 139.1(9) . . . . ?
O4 C40 C48 C95 1.1(14) . . . . ?
O4 C40 C48 C29 -175.4(8) . . . . ?
O6 C22 C56 C81 -5.7(15) . . . . ?
O6 C22 C56 C60 173.4(9) . . . . ?
O8 C42 C52 C11 0.3(19) . . . . ?
O8 C42 C52 C21 -176.8(11) . . . . ?
O8 C42 C109 C107 29(2) . . . . ?
O8 C42 C109 C111 -161.6(15) . . . . ?
O10 C36 C108 C38 -19.9(14) . . . . ?
O10 C36 C108 C99 160.2(10) . . . . ?
O12 Ti4 O18 Ti3 -134.8(9) . . . . ?
O12 Ti4 O22 Eu2 61.5(5) . . . . ?
O12 Ti4 O22 Ti1 -163.4(4) . . . . ?
O12 C22 C56 C81 174.7(8) . . . . ?
O12 C22 C56 C60 -6.3(13) . . . . ?
O14 Ti1 O17 Ti2 -35.1(10) . . . . ?
O14 Ti4 O18 Ti3 41.9(9) . . . . ?
O14 Ti4 O22 Eu2 -123.7(5) . . . . ?
O14 Ti4 O22 Ti1 11.4(4) . . . . ?
O16 Ti2 O17 Ti1 165.7(15) . . . . ?
O16 Ti2 O9 Eu2 142.5(5) . . . . ?
O16 Ti2 O9 Ti3 -75.6(4) . . . . ?
O16 C36 C108 C38 161.1(10) . . . . ?
O16 C36 C108 C99 -18.8(15) . . . . ?
O18 Ti4 O14 Eu1 34.2(6) . . . . ?
O18 Ti4 O14 Ti1 -110.5(4) . . . . ?
O18 Ti4 O22 Eu2 -28.7(5) . . . . ?
O18 Ti4 O22 Ti1 106.4(4) . . . . ?
O20 Ti2 O17 Ti1 36.8(10) . . . . ?
O20 Ti2 O9 Eu2 -130.0(6) . . . . ?
O20 Ti2 O9 Ti3 11.9(4) . . . . ?
O20 Ti3 O18 Ti4 -43.2(9) . . . . ?
O22 Ti1 O14 Eu1 -133.8(6) . . . . ?
O22 Ti1 O14 Ti4 11.5(4) . . . . ?
O22 Ti1 O17 Ti2 46.6(10) . . . . ?
O22 Ti4 O14 Eu1 133.1(6) . . . . ?
O22 Ti4 O14 Ti1 -11.7(4) . . . . ?
O22 Ti4 O18 Ti3 -41.2(9) . . . . ?
O24 C30 C82 C72 22.0(19) . . . . ?
O24 C30 C82 C92 -159.1(12) . . . . ?
O24 C30 C82A C72A 9(5) . . . . ?
O24 C30 C82A C92A -164(2) . . . . ?
O26 Ti2 O17 Ti1 -136.1(9) . . . . ?
O26 Ti2 O9 Eu2 59.8(6) . . . . ?
O26 Ti2 O9 Ti3 -158.3(5) . . . . ?
O26 C32 C94 C69 -172.0(16) . . . . ?
O26 C32 C94 C46 -1(3) . . . . ?
O26 C32 C94A C69A 144.4(18) . . . . ?
O26 C32 C94A C46A -29(3) . . . . ?
O13 Ti3 O18 Ti4 127.0(9) . . . . ?
O13 C30 C82 C72 -161.3(11) . . . . ?
O13 C30 C82 C92 18(2) . . . . ?
O13 C30 C82A C72A -174(3) . . . . ?
O13 C30 C82A C92A 13(4) . . . . ?
O7 Ti4 O14 Eu1 -140.1(5) . . . . ?
O7 Ti4 O14 Ti1 75.2(4) . . . . ?
O7 Ti4 O18 Ti3 -170.3(16) . . . . ?
O7 Ti4 O22 Eu2 143.0(5) . . . . ?
O7 Ti4 O22 Ti1 -81.9(4) . . . . ?
O15 C70 C20 C84 167.1(14) . . . . ?
O15 C70 C20 C64 -13(3) . . . . ?
O15 C70 C20A C64A -17(3) . . . . ?
O15 C70 C20A C84A 162(2) . . . . ?
O2 Ti4 O14 Eu1 -56.5(6) . . . . ?
O2 Ti4 O14 Ti1 158.8(5) . . . . ?
O2 Ti4 O18 Ti3 134.0(9) . . . . ?
O2 Ti4 O22 Eu2 177.0(18) . . . . ?
O2 Ti4 O22 Ti1 -48(2) . . . . ?
O2 C42 C52 C11 174.8(12) . . . . ?
O2 C42 C52 C21 -2.3(17) . . . . ?
O2 C42 C109 C107 -141.3(16) . . . . ?
O2 C42 C109 C111 28(3) . . . . ?
O17 Ti1 O14 Eu1 -36.0(6) . . . . ?
O17 Ti1 O14 Ti4 109.3(4) . . . . ?
O17 Ti2 O9 Eu2 -31.9(6) . . . . ?
O17 Ti2 O9 Ti3 110.0(5) . . . . ?
C6 N1 C58 C100 -177.6(12) . . . . ?
C6 N1 C58 C19 5(2) . . . . ?
C6 C12 C102 C19 3(2) . . . . ?
C8 N4 C100 C58 178.4(11) . . . . ?
C8 N4 C100 C57 -0.2(18) . . . . ?
C8 C62 C67 C57 3.1(18) . . . . ?
C8 C62 C67 C83 -177.4(12) . . . . ?
C8 C62 C49 C110 130.7(13) . . . . ?
C8 C62 C49 C2 -133.1(13) . . . . ?
O9 Ti2 O17 Ti1 -45.8(10) . . . . ?
O9 Ti3 O18 Ti4 38.9(9) . . . . ?
O19 Ti1 O14 Eu1 56.4(6) . . . . ?
O19 Ti1 O14 Ti4 -158.3(5) . . . . ?
O19 Ti1 O17 Ti2 -122.9(9) . . . . ?
O19 C70 C20 C84 -14(2) . . . . ?
O19 C70 C20 C64 166.3(14) . . . . ?
O19 C70 C20A C64A 160(2) . . . . ?
O19 C70 C20A C84A -20(4) . . . . ?
N1 C6 C12 C102 -1(2) . . . . ?
N1 C58 C100 N4 -5.7(17) . . . . ?
N1 C58 C100 C57 172.9(13) . . . . ?
N1 C58 C19 C102 -3(2) . . . . ?
C10 C16 C78 C1 -2(2) . . . . ?
C10 C16 C78 C68 178.9(13) . . . . ?
C10 C88 C59 C1 -3(3) . . . . ?
C12 C6 N1 Eu2 177.3(11) . . . . ?
C12 C6 N1 C58 -2(2) . . . . ?
C12 C102 C19 C58 -1(2) . . . . ?
O5 C32 C94 C69 6(3) . . . . ?
O5 C32 C94 C46 176.4(16) . . . . ?
O5 C32 C94A C69A -26(3) . . . . ?
O5 C32 C94A C46A 160.2(17) . . . . ?
N4 C8 C62 C67 -1.0(19) . . . . ?
N4 C8 C62 C49 178.7(12) . . . . ?
N4 C100 C57 C67 2(2) . . . . ?
O21 Ti1 O14 Eu1 137.3(5) . . . . ?
O21 Ti1 O14 Ti4 -77.3(4) . . . . ?
O11 Ti2 O17 Ti1 131.3(9) . . . . ?
C16 C10 C88 C59 3(3) . . . . ?
O23 Ti3 O18 Ti4 -136.4(9) . . . . ?
O23 C68 C78 C1 4.5(18) . . . . ?
O23 C68 C78 C16 -176.7(12) . . . . ?
O23 C68 O25 Eu1 31(2) . . . . ?
C18 C4 C105 C28 0.0 . . . . ?
C4 C18 C43 C112 0.0 . . . . ?
C4 C18 C44 O7 20.0(14) . . . . ?
C4 C18 C44 O21 -160.2(9) . . . . ?
C4 C105 C28 C112 0.0 . . . . ?
C105 C28 C112 C43 0.0 . . . . ?
C28 C112 C43 C18 0.0 . . . . ?
C43 C18 C4 C105 0.0 . . . . ?
C43 C18 C44 O7 -163.3(9) . . . . ?
C43 C18 C44 O21 16.5(13) . . . . ?
C22 C56 C81 C9 179.0(9) . . . . ?
C22 C56 C60 C106 -179.0(9) . . . . ?
N6 C31 C5 C65 -11(3) . . . . ?
N6 C31 C5 C65A 8(3) . . . . ?
N6 C31 C23 N3 5.2(19) . . . . ?
N6 C31 C23 C37 -174.8(15) . . . . ?
N6 C79 C87 C65 16(6) . . . . ?
N6 C79 C87 C97 171(3) . . . . ?
N6 C79 C87A C97A 168(2) . . . . ?
N6 C79 C87A C65A -12(5) . . . . ?
C26 C34 C73 C113 0.0 . . . . ?
C34 C26 C76 C90 0.0 . . . . ?
C34 C26 C104 O11 174.5(9) . . . . ?
C34 C26 C104 O3 -5.4(16) . . . . ?
C34 C73 C113 C90 0.0 . . . . ?
C73 C113 C90 C76 0.0 . . . . ?
C113 C90 C76 C26 0.0 . . . . ?
C76 C26 C34 C73 0.0 . . . . ?
C76 C26 C104 O11 2.2(15) . . . . ?
C76 C26 C104 O3 -177.7(10) . . . . ?
C30 C82 C72 C98 179.0(19) . . . . ?
C30 C82 C92 C50 -179(2) . . . . ?
C30 C82A C72A C98A -173(5) . . . . ?
C30 C82A C92A C50A 173(5) . . . . ?
C32 C94 C46 C93 -170(3) . . . . ?
C32 C94A C46A C93A 174(3) . . . . ?
C36 C108 C99 C14 179.9(10) . . . . ?
C38 C108 C99 C14 0.0 . . . . ?
C108 C38 C86 C33 0.0 . . . . ?
C108 C99 C14 C33 0.0 . . . . ?
C99 C14 C33 C86 0.0 . . . . ?
C14 C33 C86 C38 0.0 . . . . ?
C86 C38 C108 C36 -179.9(10) . . . . ?
C86 C38 C108 C99 0.0 . . . . ?
C42 C52 C21 C63 177.1(17) . . . . ?
C42 C109 C111 C55 -169(3) . . . . ?
C44 C18 C4 C105 176.7(10) . . . . ?
C44 C18 C43 C112 -176.7(10) . . . . ?
N3 C41 C3 C91 4(3) . . . . ?
C56 C81 C9 C15 0.0 . . . . ?
C81 C56 C60 C106 0.0 . . . . ?
C81 C9 C15 C106 0.0 . . . . ?
C9 C15 C106 C60 0.0 . . . . ?
C15 C106 C60 C56 0.0 . . . . ?
C60 C56 C81 C9 0.0 . . . . ?
C58 C100 C57 C67 -176.1(12) . . . . ?
C62 C8 N4 Eu2 172.1(10) . . . . ?
C62 C8 N4 C100 -0.4(18) . . . . ?
C62 C67 C83 C77 -2.2(19) . . . . ?
C70 C20 C64 C66 180(3) . . . . ?
C70 C20A C64A C66A 178(3) . . . . ?
C70 C20A C84A C114 -178(3) . . . . ?
C74 C35 C75 C85 167(3) . . . . ?
C74 C35 C75 C7 -82(2) . . . . ?
C74 C35 C97 C87 -179(3) . . . . ?
C74 C35 C97 C7 74(3) . . . . ?
C78 C1 C59 C88 1(2) . . . . ?
C78 C68 O25 Eu1 -146.6(11) . . . . ?
C82 C72 C98 C96 0.0 . . . . ?
C72 C82 C92 C50 0.0 . . . . ?
C72 C98 C96 C50 0.0 . . . . ?
C98 C96 C50 C92 0.0 . . . . ?
C96 C50 C92 C82 0.0 . . . . ?
C92 C82 C72 C98 0.0 . . . . ?
C84 C20 C64 C66 0.0 . . . . ?
C20 C84 C101 C51 0.0 . . . . ?
C20 C64 C66 C51 0.0 . . . . ?
C64 C66 C51 C101 0.0 . . . . ?
C66 C51 C101 C84 0.0 . . . . ?
C101 C84 C20 C70 -180(3) . . . . ?
C101 C84 C20 C64 0.0 . . . . ?
C88 C10 C16 C78 0(2) . . . . ?
C100 C58 C19 C102 179.2(12) . . . . ?
C100 C57 C67 C62 -4(2) . . . . ?
C100 C57 C67 C83 176.7(13) . . . . ?
C104 C26 C34 C73 -172.2(10) . . . . ?
C104 C26 C76 C90 172.4(10) . . . . ?
O25 C68 C78 C1 -177.6(12) . . . . ?
O25 C68 C78 C16 1.2(18) . . . . ?
C110 C77 C83 C67 50.0(19) . . . . ?
C57 C67 C83 C77 177.3(14) . . . . ?
C59 C1 C78 C16 1(2) . . . . ?
C59 C1 C78 C68 -179.7(13) . . . . ?
C61 C110 C77 C2 147.3(13) . . . . ?
C61 C110 C77 C83 35.9(19) . . . . ?
C61 C110 C49 C62 -36.9(17) . . . . ?
C61 C110 C49 C2 -145.8(15) . . . . ?
C31 N6 C79 C87 -2(3) . . . . ?
C31 N6 C79 C87A 4(3) . . . . ?
C31 C5 C65A C85A -176(2) . . . . ?
C31 C5 C65A C87A -17(4) . . . . ?
C2 C77 C83 C67 -47.4(16) . . . . ?
C65 C87 C97 C35 -49(4) . . . . ?
C65 C87 C97 C7 43(4) . . . . ?
C67 C62 C49 C110 -49.6(14) . . . . ?
C67 C62 C49 C2 46.6(15) . . . . ?
C69 C94 C46 C93 0.0 . . . . ?
C94 C69 C53 C47 0.0 . . . . ?
C94 C46 C93 C47 0.0 . . . . ?
C46 C93 C47 C53 0.0 . . . . ?
C93 C47 C53 C69 0.0 . . . . ?
C53 C69 C94 C32 171(3) . . . . ?
C53 C69 C94 C46 0.0 . . . . ?
C35 C75 C85 C65 54(4) . . . . ?
C35 C75 C7 C97 -27.8(18) . . . . ?
C35 C97 C7 C75 28.5(19) . . . . ?
C71 C35 C75 C85 45(3) . . . . ?
C71 C35 C75 C7 156(3) . . . . ?
C71 C35 C97 C87 -38(4) . . . . ?
C71 C35 C97 C7 -145(3) . . . . ?
C37 C91 C3 C41 -8(3) . . . . ?
C75 C35 C97 C87 81(2) . . . . ?
C75 C35 C97 C7 -26.6(18) . . . . ?
C19 C58 C100 N4 172.0(13) . . . . ?
C19 C58 C100 C57 -9(2) . . . . ?
C77 C110 C49 C62 79.2(11) . . . . ?
C77 C110 C49 C2 -29.6(10) . . . . ?
C77 C2 C49 C62 -82.0(12) . . . . ?
C77 C2 C49 C110 29.5(11) . . . . ?
C39 C110 C77 C2 -83.2(15) . . . . ?
C39 C110 C77 C83 165.4(14) . . . . ?
C39 C110 C49 C62 -167.7(12) . . . . ?
C39 C110 C49 C2 83.5(14) . . . . ?
C79 N6 C31 C5 -1.2(19) . . . . ?
C79 N6 C31 C23 -177.3(12) . . . . ?
C79 C87 C97 C35 156(4) . . . . ?
C79 C87 C97 C7 -112(4) . . . . ?
C5 C31 C23 N3 -170.9(14) . . . . ?
C5 C31 C23 C37 9(2) . . . . ?
C5 C65 C85 C75 -179(3) . . . . ?
C5 C65 C87 C79 -26(6) . . . . ?
C5 C65 C87 C97 176(3) . . . . ?
C5 C65A C87A C79 18(5) . . . . ?
C5 C65A C87A C97A -162(3) . . . . ?
C41 N3 C23 C31 177.6(13) . . . . ?
C41 N3 C23 C37 -2(2) . . . . ?
C85 C65 C5 C31 -166(3) . . . . ?
C85 C65 C87 C79 163(3) . . . . ?
C85 C65 C87 C97 6(6) . . . . ?
C85 C75 C7 C97 78(3) . . . . ?
C87 C65 C5 C31 24(5) . . . . ?
C87 C65 C85 C75 -10(6) . . . . ?
C87 C97 C7 C75 -81(2) . . . . ?
C11 C52 C21 C63 0.0 . . . . ?
C52 C11 C25 C45 0.0 . . . . ?
C52 C21 C63 C45 0.0 . . . . ?
C21 C63 C45 C25 0.0 . . . . ?
C63 C45 C25 C11 0.0 . . . . ?
C25 C11 C52 C42 -177.1(17) . . . . ?
C25 C11 C52 C21 0.0 . . . . ?
C91 C37 C23 N3 -2(3) . . . . ?
C91 C37 C23 C31 177.8(16) . . . . ?
C23 N3 C41 C3 2(2) . . . . ?
C23 C31 C5 C65 165(2) . . . . ?
C23 C31 C5 C65A -176(2) . . . . ?
C23 C37 C91 C3 8(3) . . . . ?
C95 C24 C54 C27 0.0 . . . . ?
C24 C95 C48 C40 -176.5(10) . . . . ?
C24 C95 C48 C29 0.0 . . . . ?
C24 C54 C27 C29 0.0 . . . . ?
C54 C27 C29 C48 0.0 . . . . ?
C27 C29 C48 C40 176.6(9) . . . . ?
C27 C29 C48 C95 0.0 . . . . ?
C48 C95 C24 C54 0.0 . . . . ?
C97 C35 C75 C85 -83(2) . . . . ?
C97 C35 C75 C7 28.1(18) . . . . ?
C49 C62 C67 C57 -176.7(12) . . . . ?
C49 C62 C67 C83 2.8(17) . . . . ?
C49 C110 C77 C2 28.9(9) . . . . ?
C49 C110 C77 C83 -82.5(14) . . . . ?
C49 C2 C77 C110 -29.6(10) . . . . ?
C49 C2 C77 C83 85.4(12) . . . . ?
C107 C109 C111 C55 0.0 . . . . ?
C109 C107 C13 C103 0.0 . . . . ?
C109 C111 C55 C103 0.0 . . . . ?
C111 C55 C103 C13 0.0 . . . . ?
C55 C103 C13 C107 0.0 . . . . ?
C13 C107 C109 C42 170(3) . . . . ?
C13 C107 C109 C111 0.0 . . . . ?
C7 C75 C85 C65 -39(4) . . . . ?
C69A C94A C46A C93A 0.0 . . . . ?
C94A C69A C53A C47A 0.0 . . . . ?
C94A C46A C93A C47A 0.0 . . . . ?
C46A C93A C47A C53A 0.0 . . . . ?
C93A C47A C53A C69A 0.0 . . . . ?
C53A C69A C94A C32 -174(3) . . . . ?
C53A C69A C94A C46A 0.0 . . . . ?
C20A C64A C66A C51A 3(4) . . . . ?
C20A C84A C114 C51A -1(4) . . . . ?
C64A C20A C84A C114 1(4) . . . . ?
C64A C66A C51A C114 -4(5) . . . . ?
C84A C20A C64A C66A -2(4) . . . . ?
C84A C114 C51A C66A 3(5) . . . . ?
C82A C72A C98A C96A 0.0 . . . . ?
C72A C82A C92A C50A 0.0 . . . . ?
C72A C98A C96A C50A 0.0 . . . . ?
C98A C96A C50A C92A 0.0 . . . . ?
C96A C50A C92A C82A 0.0 . . . . ?
C92A C82A C72A C98A 0.0 . . . . ?
C74A C35A C75A C85A 168.9(18) . . . . ?
C74A C35A C75A C7A -81.3(19) . . . . ?
C74A C35A C97A C7A 80(2) . . . . ?
C74A C35A C97A C87A -172(2) . . . . ?
C35A C75A C85A C65A 47(3) . . . . ?
C35A C75A C7A C97A -26.3(15) . . . . ?
C35A C97A C7A C75A 26.7(16) . . . . ?
C35A C97A C87A C79 132(3) . . . . ?
C35A C97A C87A C65A -47(3) . . . . ?
C71A C35A C75A C85A 42(3) . . . . ?
C71A C35A C75A C7A 152(2) . . . . ?
C71A C35A C97A C7A -145(3) . . . . ?
C71A C35A C97A C87A -37(3) . . . . ?
C75A C35A C97A C7A -24.9(15) . . . . ?
C75A C35A C97A C87A 82.5(18) . . . . ?
C75A C85A C65A C5 161(3) . . . . ?
C75A C85A C65A C87A 1(4) . . . . ?
C85A C75A C7A C97A 82(2) . . . . ?
C85A C65A C87A C79 179(3) . . . . ?
C85A C65A C87A C97A -1(5) . . . . ?
C97A C35A C75A C85A -83.4(19) . . . . ?
C97A C35A C75A C7A 26.5(15) . . . . ?
C7A C75A C85A C65A -48(3) . . . . ?
C7A C97A C87A C79 -136(3) . . . . ?
C7A C97A C87A C65A 44(3) . . . . ?
C87A C97A C7A C75A -79.2(19) . . . . ?

loop_
_platon_squeeze_void_nr
_platon_squeeze_void_average_x
_platon_squeeze_void_average_y
_platon_squeeze_void_average_z
_platon_squeeze_void_volume
_platon_squeeze_void_count_electrons
_platon_squeeze_void_content
1 0.109 0.225 0.238 106 27 '1 MeCN'
2 -0.071 0.525 0.800 96 26 '1 MeCN,1 H2O'

loop_
_twin_individual_id
_twin_individual_mass_fraction_refined
1 0.9485
2 0.0515
